data_7041892
loop_
_publ_author_name
'Spisak, Sarah N.'
'Wei, Zheng'
'Petrukhina, Marina A.'

_publ_section_title
;
 Mixing Li and Cs in the reduction of corannulene for the assembly of a
 cesium-capped sandwich with a hexanuclear heterometallic core.
;
_journal_issue 17
_journal_name_full 'Dalton transactions (Cambridge, England : 2003)'
_journal_page_first 5625
_journal_page_last 5630
_journal_paper_doi 10.1039/c6dt04521a
_journal_volume 46
_journal_year 2017
_chemical_formula_moiety 'C70 H90 Cs5 Li3 O12'
_chemical_formula_sum 'C70 H90 Cs5 Li3 O12'
_chemical_formula_weight 1808.78
_space_group_crystal_system triclinic
_space_group_IT_number 2
_space_group_name_Hall '-P 1'
_space_group_name_H-M_alt 'P -1'
_symmetry_space_group_name_Hall '-P 1'
_symmetry_space_group_name_H-M 'P -1'
_atom_sites_solution_hydrogens geom
_atom_sites_solution_primary direct
_atom_sites_solution_secondary difmap
_audit_creation_method SHELXL-2016/6
_audit_update_record
;
2017-01-09 deposited with the CCDC.
2017-01-12 downloaded from the CCDC.
;
_cell_angle_alpha 85.201(2)
_cell_angle_beta 82.849(2)
_cell_angle_gamma 85.634(2)
_cell_formula_units_Z 2
_cell_length_a 9.9515(7)
_cell_length_b 15.5550(12)
_cell_length_c 23.2268(17)
_cell_measurement_reflns_used 9064
_cell_measurement_temperature 100(2)
_cell_measurement_theta_max 30.52
_cell_measurement_theta_min 2.88
_cell_volume 3547.1(5)
_computing_cell_refinement 'SAINT V.8.34A (Bruker AXS Inc., 2013)'
_computing_data_collection 'APEX2 v.2016.1-0 (Bruker AXS Inc., 2016)'
_computing_data_reduction 'SAINT V.8.34A (Bruker AXS Inc., 2013)'
_computing_molecular_graphics 'Xshell v.6.3.1 (Bruker AXS Inc., 2016)'
_computing_publication_material 'APEX2 v.2016.1-0 (Bruker AXS Inc., 2016)'
_computing_structure_refinement 'SHELXL-2016/6 (Sheldrick, 2016)'
_computing_structure_solution 'SHELXT 2014/5 (Sheldrick, 2014)'
_diffrn_ambient_temperature 100(2)
_diffrn_measured_fraction_theta_full 0.998
_diffrn_measured_fraction_theta_max 0.996
_diffrn_measurement_device_type 'Bruker D8 Venture PHOTON 100 CMOS'
_diffrn_measurement_method 'omega and phi scans'
_diffrn_radiation_monochromator graphite
_diffrn_radiation_source 'fine-focus sealed tube'
_diffrn_radiation_type MoK\a
_diffrn_radiation_wavelength 0.71073
_diffrn_reflns_av_R_equivalents 0.0501
_diffrn_reflns_av_unetI/netI 0.0447
_diffrn_reflns_Laue_measured_fraction_full 0.998
_diffrn_reflns_Laue_measured_fraction_max 0.996
_diffrn_reflns_limit_h_max 12
_diffrn_reflns_limit_h_min -12
_diffrn_reflns_limit_k_max 19
_diffrn_reflns_limit_k_min -19
_diffrn_reflns_limit_l_max 29
_diffrn_reflns_limit_l_min -29
_diffrn_reflns_number 76943
_diffrn_reflns_point_group_measured_fraction_full 0.998
_diffrn_reflns_point_group_measured_fraction_max 0.996
_diffrn_reflns_theta_full 25.242
_diffrn_reflns_theta_max 26.453
_diffrn_reflns_theta_min 2.841
_exptl_absorpt_coefficient_mu 2.603
_exptl_absorpt_correction_T_max 0.8351
_exptl_absorpt_correction_T_min 0.7160
_exptl_absorpt_correction_type multi-scan
_exptl_absorpt_process_details
;
SADABS-2014/5 (Bruker,2014/5) was used for 
absorption correction. Krause, L., 
Herbst-Irmer, R., Sheldrick G.M. & Stalke D.,
 J. Appl. Cryst. 48 (2015) 3-10.
;
_exptl_crystal_colour black
_exptl_crystal_density_diffrn 1.694
_exptl_crystal_density_meas ?
_exptl_crystal_density_method none
_exptl_crystal_description rod
_exptl_crystal_F_000 1780
_exptl_crystal_size_max 0.262
_exptl_crystal_size_mid 0.106
_exptl_crystal_size_min 0.070
_refine_diff_density_max 3.994
_refine_diff_density_min -2.830
_refine_diff_density_rms 0.160
_refine_ls_extinction_method none
_refine_ls_goodness_of_fit_ref 1.027
_refine_ls_hydrogen_treatment constr
_refine_ls_matrix_type full
_refine_ls_number_parameters 1017
_refine_ls_number_reflns 14578
_refine_ls_number_restraints 1451
_refine_ls_restrained_S_all 0.985
_refine_ls_R_factor_all 0.1071
_refine_ls_R_factor_gt 0.0740
_refine_ls_shift/su_max 0.001
_refine_ls_shift/su_mean 0.000
_refine_ls_structure_factor_coef Fsqd
_refine_ls_weighting_details 'w=1/[\s^2^(Fo^2^)+(0.0681P)^2^+37.8363P] where P=(Fo^2^+2Fc^2^)/3'
_refine_ls_weighting_scheme calc
_refine_ls_wR_factor_gt 0.1673
_refine_ls_wR_factor_ref 0.1872
_reflns_Friedel_coverage 0.000
_reflns_number_gt 10270
_reflns_number_total 14578
_reflns_threshold_expression 'I > 2\s(I)'
_cod_data_source_file c6dt04521a2.cif
_cod_data_source_block Complex_2
_cod_depositor_comments
;
The following automatic conversions were performed:

'_exptl_crystal_density_meas' value 'not measured' was changed to '?'
- the value is perceived as not measured.

Automatic conversion script
Id: cif_fix_values 4268 2015-11-12 08:31:59Z antanas 

 Adding full bibliography for 7041892.cif.
;
_cod_database_code 7041892
_shelx_shelxl_version_number 2016/6
_shelx_space_group_comment
;
The symmetry employed for this shelxl refinement is uniquely defined
by the following loop, which should always be used as a source of
symmetry information in preference to the above space-group names.
They are only intended as comments.
;
_shelx_estimated_absorpt_t_min 0.549
_shelx_estimated_absorpt_t_max 0.839

loop_
_space_group_symop_operation_xyz
'x, y, z'
'-x, -y, -z'

loop_
_atom_site_label
_atom_site_type_symbol
_atom_site_fract_x
_atom_site_fract_y
_atom_site_fract_z
_atom_site_U_iso_or_equiv
_atom_site_adp_type
_atom_site_occupancy
_atom_site_site_symmetry_order
_atom_site_calc_flag
_atom_site_refinement_flags_posn
_atom_site_refinement_flags_adp
_atom_site_refinement_flags_occupancy
_atom_site_disorder_assembly
_atom_site_disorder_group
Cs1 Cs 0.52863(8) 0.35491(7) 0.92735(3) 0.0835(3) Uani 1 1 d . . . . .
Cs2 Cs 0.75451(7) 0.43124(4) 0.66233(3) 0.05332(18) Uani 1 1 d . . . . .
Cs3 Cs 1.01986(6) 0.21001(6) 0.74598(3) 0.0653(2) Uani 1 1 d . . . . .
Cs4 Cs 0.75895(9) -0.00745(5) 0.82513(3) 0.0706(2) Uani 1 1 d . . . . .
Cs5 Cs 0.66249(6) 0.09698(4) 0.55278(2) 0.04312(16) Uani 1 1 d . . . . .
Li1 Li 0.3945(15) 0.3183(10) 0.7067(7) 0.045(4) Uani 1 1 d . . . . .
Li2 Li 0.6446(14) 0.2146(10) 0.7444(6) 0.040(3) Uani 1 1 d . . . . .
Li3 Li 0.3968(16) 0.1128(11) 0.7817(7) 0.048(4) Uani 1 1 d . . . . .
C1 C 0.8764(9) 0.3517(7) 0.8469(4) 0.047(2) Uani 1 1 d . U . . .
H1 H 0.947530 0.388306 0.849105 0.056 Uiso 1 1 calc R U . . .
C2 C 0.5503(8) 0.3341(6) 0.7895(3) 0.0352(16) Uani 1 1 d . U . . .
C3 C 0.6873(8) 0.2345(6) 0.8369(4) 0.0382(17) Uani 1 1 d . U . . .
C4 C 0.6828(8) 0.3157(6) 0.8056(4) 0.0357(16) Uani 1 1 d . U . . .
C5 C 0.7714(9) 0.3829(6) 0.8123(4) 0.0436(18) Uani 1 1 d . U . . .
C6 C 0.7804(9) 0.2075(6) 0.8779(4) 0.0427(18) Uani 1 1 d . U . . .
C7 C 0.2697(9) 0.3441(6) 0.7935(4) 0.0453(19) Uani 1 1 d . U . . .
H7 H 0.175066 0.349186 0.790410 0.054 Uiso 1 1 calc R U . . .
C8 C 0.5581(8) 0.2011(6) 0.8396(3) 0.0367(16) Uani 1 1 d . U . . .
C9 C 0.2793(9) 0.1912(6) 0.8509(4) 0.0447(19) Uani 1 1 d . U . . .
H9 H 0.185122 0.182775 0.853850 0.054 Uiso 1 1 calc R U . . .
C10 C 0.4904(9) 0.4183(6) 0.7758(4) 0.0420(18) Uani 1 1 d . U . . .
C11 C 0.5069(10) 0.1363(6) 0.8819(4) 0.0440(19) Uani 1 1 d . U . . .
C12 C 0.3284(8) 0.2645(6) 0.8165(4) 0.0396(17) Uani 1 1 d . U . . .
C13 C 0.4743(8) 0.2623(5) 0.8101(3) 0.0342(16) Uani 1 1 d . U . . .
C14 C 0.3655(10) 0.1282(6) 0.8820(4) 0.048(2) Uani 1 1 d . U . . .
H14 H 0.325603 0.079749 0.903199 0.058 Uiso 1 1 calc R U . . .
C15 C 0.8808(9) 0.2695(7) 0.8781(4) 0.047(2) Uani 1 1 d . U . . .
H15 H 0.954018 0.254423 0.900407 0.057 Uiso 1 1 calc R U . . .
C16 C 0.5837(11) 0.4830(7) 0.7772(5) 0.054(2) Uani 1 1 d . U . . .
H16 H 0.555943 0.540962 0.765581 0.064 Uiso 1 1 calc R U . . .
C17 C 0.7326(10) 0.1410(6) 0.9181(4) 0.050(2) Uani 1 1 d . U . . .
H17 H 0.790802 0.117293 0.945654 0.060 Uiso 1 1 calc R U . . .
C18 C 0.3496(9) 0.4184(6) 0.7745(4) 0.0459(19) Uani 1 1 d . U . . .
H18 H 0.303531 0.470081 0.760246 0.055 Uiso 1 1 calc R U . . .
C19 C 0.7150(10) 0.4665(6) 0.7949(4) 0.051(2) Uani 1 1 d . U . . .
H19 H 0.768949 0.514329 0.795094 0.061 Uiso 1 1 calc R U . . .
C20 C 0.6032(11) 0.1063(6) 0.9206(4) 0.051(2) Uani 1 1 d . U . . .
H20 H 0.580384 0.061126 0.949407 0.061 Uiso 1 1 calc R U . . .
C21 C 0.7360(8) 0.1989(6) 0.6506(4) 0.0406(17) Uani 1 1 d . U . . .
C22 C 0.5996(8) 0.2323(6) 0.6493(3) 0.0355(16) Uani 1 1 d . U . . .
C23 C 0.5551(9) 0.2960(6) 0.6066(4) 0.0405(18) Uani 1 1 d . U . . .
C24 C 0.5155(8) 0.1697(5) 0.6782(3) 0.0332(15) Uani 1 1 d . U . . .
C25 C 0.5988(8) 0.0982(5) 0.6975(4) 0.0351(16) Uani 1 1 d . U . . .
C26 C 0.5539(10) 0.0133(6) 0.7103(4) 0.0435(19) Uani 1 1 d . U . . .
C27 C 0.4105(9) 0.3028(6) 0.6079(4) 0.0424(18) Uani 1 1 d . U . . .
H27 H 0.369748 0.350429 0.586545 0.051 Uiso 1 1 calc R U . . .
C28 C 0.8428(10) 0.0508(7) 0.6726(4) 0.052(2) Uani 1 1 d . U . . .
C29 C 0.9612(9) 0.1651(8) 0.6074(5) 0.059(2) Uani 1 1 d . U . . .
H29 H 1.043064 0.181303 0.584925 0.071 Uiso 1 1 calc R U . . .
C30 C 0.8452(9) 0.2259(7) 0.6088(4) 0.049(2) Uani 1 1 d . U . . .
C31 C 0.3242(9) 0.0860(6) 0.6960(4) 0.0423(18) Uani 1 1 d . U . . .
H31 H 0.229004 0.080482 0.700387 0.051 Uiso 1 1 calc R U . . .
C32 C 0.3229(9) 0.2399(6) 0.6404(4) 0.0400(18) Uani 1 1 d . U . . .
H32 H 0.227626 0.248575 0.639414 0.048 Uiso 1 1 calc R U . . .
C33 C 0.7995(11) -0.0336(7) 0.6882(5) 0.061(2) Uani 1 1 d . U . . .
H33 H 0.866322 -0.080623 0.686853 0.073 Uiso 1 1 calc R U . . .
C34 C 0.7354(8) 0.1165(6) 0.6805(4) 0.0410(17) Uani 1 1 d . U . . .
C35 C 0.4113(10) 0.0116(6) 0.7127(4) 0.0456(19) Uani 1 1 d . U . . .
H35 H 0.370708 -0.040874 0.725949 0.055 Uiso 1 1 calc R U . . .
C36 C 0.9602(10) 0.0827(8) 0.6376(5) 0.060(2) Uani 1 1 d . U . . .
H36 H 1.041570 0.046395 0.634552 0.073 Uiso 1 1 calc R U . . .
C37 C 0.3737(8) 0.1666(6) 0.6734(4) 0.0374(17) Uani 1 1 d . U . . .
C38 C 0.8021(11) 0.2909(7) 0.5680(4) 0.056(2) Uani 1 1 d . U . . .
H38 H 0.869199 0.313734 0.539231 0.068 Uiso 1 1 calc R U . . .
C39 C 0.6646(11) 0.3254(7) 0.5664(4) 0.052(2) Uani 1 1 d . U . . .
H39 H 0.645898 0.369710 0.537249 0.062 Uiso 1 1 calc R U . . .
C40 C 0.6636(12) -0.0520(6) 0.7057(5) 0.057(2) Uani 1 1 d . U . . .
H40 H 0.643496 -0.110647 0.714925 0.068 Uiso 1 1 calc R U . . .
O1 O 0.2244(17) 0.3857(12) 0.9799(7) 0.073(5) Uani 0.694(17) 1 d D U P A 1
O2 O 0.4099(15) 0.4306(14) 1.0557(9) 0.079(4) Uani 0.694(17) 1 d D U P A 1
O3 O 0.6605(16) 0.3298(16) 1.0442(8) 0.063(5) Uani 0.694(17) 1 d D U P A 1
C41 C 0.145(3) 0.390(3) 0.9339(13) 0.078(10) Uani 0.694(17) 1 d D U P A 1
H41A H 0.162669 0.337619 0.913117 0.117 Uiso 0.694(17) 1 calc R U P A 1
H41B H 0.167035 0.440641 0.907054 0.117 Uiso 0.694(17) 1 calc R U P A 1
H41C H 0.048429 0.396090 0.949369 0.117 Uiso 0.694(17) 1 calc R U P A 1
C42 C 0.1877(19) 0.434(2) 1.0256(10) 0.071(5) Uani 0.694(17) 1 d D U P A 1
H42A H 0.095523 0.419068 1.042408 0.085 Uiso 0.694(17) 1 calc R U P A 1
H42B H 0.179324 0.495267 1.009556 0.085 Uiso 0.694(17) 1 calc R U P A 1
C43 C 0.2646(16) 0.4321(17) 1.0711(8) 0.088(5) Uani 0.694(17) 1 d D U P A 1
H43A H 0.243622 0.380219 1.097448 0.106 Uiso 0.694(17) 1 calc R U P A 1
H43B H 0.235864 0.483347 1.093307 0.106 Uiso 0.694(17) 1 calc R U P A 1
C44 C 0.4635(16) 0.3823(11) 1.1015(7) 0.069(4) Uani 0.694(17) 1 d D U P A 1
H44A H 0.432684 0.322834 1.104458 0.083 Uiso 0.694(17) 1 calc R U P A 1
H44B H 0.430548 0.408608 1.138436 0.083 Uiso 0.694(17) 1 calc R U P A 1
C45 C 0.615(2) 0.3790(17) 1.0919(9) 0.065(5) Uani 0.694(17) 1 d D U P A 1
H45A H 0.645905 0.438336 1.084020 0.078 Uiso 0.694(17) 1 calc R U P A 1
H45B H 0.652722 0.352391 1.127204 0.078 Uiso 0.694(17) 1 calc R U P A 1
C46 C 0.801(2) 0.308(3) 1.0393(18) 0.071(10) Uani 0.694(17) 1 d D U P A 1
H46A H 0.828511 0.277586 1.004006 0.106 Uiso 0.694(17) 1 calc R U P A 1
H46B H 0.822697 0.270367 1.073396 0.106 Uiso 0.694(17) 1 calc R U P A 1
H46C H 0.849917 0.360741 1.037163 0.106 Uiso 0.694(17) 1 calc R U P A 1
O1X O 0.233(3) 0.423(2) 0.9676(12) 0.047(7) Uani 0.306(17) 1 d D U P A 2
O2X O 0.407(3) 0.416(3) 1.057(2) 0.081(8) Uani 0.306(17) 1 d D U P A 2
O3X O 0.671(4) 0.340(4) 1.030(2) 0.070(10) Uani 0.306(17) 1 d D U P A 2
C41X C 0.139(7) 0.375(6) 0.945(2) 0.049(12) Uani 0.306(17) 1 d D U P A 2
H41D H 0.175237 0.361109 0.904924 0.073 Uiso 0.306(17) 1 calc R U P A 2
H41E H 0.052460 0.408592 0.944008 0.073 Uiso 0.306(17) 1 calc R U P A 2
H41F H 0.125887 0.320707 0.969023 0.073 Uiso 0.306(17) 1 calc R U P A 2
C42X C 0.198(3) 0.446(5) 1.0235(19) 0.066(7) Uani 0.306(17) 1 d D U P A 2
H42C H 0.169394 0.393730 1.048148 0.080 Uiso 0.306(17) 1 calc R U P A 2
H42D H 0.118817 0.488129 1.023947 0.080 Uiso 0.306(17) 1 calc R U P A 2
C43X C 0.300(3) 0.481(2) 1.0490(13) 0.057(6) Uani 0.306(17) 1 d D U P A 2
H43C H 0.262122 0.502423 1.087107 0.068 Uiso 0.306(17) 1 calc R U P A 2
H43D H 0.335877 0.530718 1.023639 0.068 Uiso 0.306(17) 1 calc R U P A 2
C44X C 0.520(3) 0.440(2) 1.0791(18) 0.081(7) Uani 0.306(17) 1 d D U P A 2
H44C H 0.492315 0.464167 1.117134 0.097 Uiso 0.306(17) 1 calc R U P A 2
H44D H 0.565391 0.484227 1.052282 0.097 Uiso 0.306(17) 1 calc R U P A 2
C45X C 0.615(4) 0.361(4) 1.0865(19) 0.068(8) Uani 0.306(17) 1 d D U P A 2
H45C H 0.687307 0.373875 1.109493 0.081 Uiso 0.306(17) 1 calc R U P A 2
H45D H 0.565034 0.312937 1.107073 0.081 Uiso 0.306(17) 1 calc R U P A 2
C46X C 0.795(6) 0.290(6) 1.032(4) 0.057(13) Uani 0.306(17) 1 d D U P A 2
H46D H 0.824805 0.268310 0.993862 0.085 Uiso 0.306(17) 1 calc R U P A 2
H46E H 0.782024 0.240790 1.061206 0.085 Uiso 0.306(17) 1 calc R U P A 2
H46F H 0.863593 0.325513 1.042759 0.085 Uiso 0.306(17) 1 calc R U P A 2
O12 O 1.0271(14) -0.0832(10) 0.8848(8) 0.087(4) Uani 0.625(10) 1 d D U P B 1
O13 O 0.7683(12) -0.1183(8) 0.9444(5) 0.069(3) Uani 0.625(10) 1 d D U P B 1
O14 O 0.5691(13) -0.1523(8) 0.8755(5) 0.061(3) Uani 0.625(10) 1 d D U P B 1
C59 C 1.116(3) -0.021(2) 0.8584(15) 0.129(11) Uani 0.625(10) 1 d D U P B 1
H59A H 1.203430 -0.049483 0.843817 0.194 Uiso 0.625(10) 1 calc R U P B 1
H59B H 1.130994 0.019408 0.887104 0.194 Uiso 0.625(10) 1 calc R U P B 1
H59C H 1.076371 0.011771 0.825899 0.194 Uiso 0.625(10) 1 calc R U P B 1
C60 C 0.991(2) -0.0823(16) 0.9439(9) 0.089(5) Uani 0.625(10) 1 d D U P B 1
H60A H 0.954238 -0.023211 0.952709 0.107 Uiso 0.625(10) 1 calc R U P B 1
H60B H 1.073022 -0.095436 0.963750 0.107 Uiso 0.625(10) 1 calc R U P B 1
C61 C 0.894(2) -0.1407(17) 0.9674(10) 0.086(5) Uani 0.625(10) 1 d D U P B 1
H61A H 0.879505 -0.139570 1.010294 0.103 Uiso 0.625(10) 1 calc R U P B 1
H61B H 0.926995 -0.200065 0.957901 0.103 Uiso 0.625(10) 1 calc R U P B 1
C62 C 0.666(2) -0.1737(15) 0.9632(8) 0.071(5) Uani 0.625(10) 1 d D U P B 1
H62A H 0.646042 -0.175478 1.006137 0.085 Uiso 0.625(10) 1 calc R U P B 1
H62B H 0.695525 -0.232949 0.952269 0.085 Uiso 0.625(10) 1 calc R U P B 1
C63 C 0.541(2) -0.1424(17) 0.9359(7) 0.070(5) Uani 0.625(10) 1 d D U P B 1
H63A H 0.463722 -0.176662 0.952903 0.084 Uiso 0.625(10) 1 calc R U P B 1
H63B H 0.516790 -0.080923 0.942880 0.084 Uiso 0.625(10) 1 calc R U P B 1
C64 C 0.4529(17) -0.1267(14) 0.8470(8) 0.076(6) Uani 0.625(10) 1 d D U P B 1
H64A H 0.474952 -0.132544 0.805107 0.115 Uiso 0.625(10) 1 calc R U P B 1
H64B H 0.424231 -0.066356 0.853680 0.115 Uiso 0.625(10) 1 calc R U P B 1
H64C H 0.379197 -0.163638 0.862428 0.115 Uiso 0.625(10) 1 calc R U P B 1
O12X O 1.027(2) 0.0053(13) 0.8216(9) 0.079(6) Uani 0.375(10) 1 d D U P B 2
O13X O 0.8859(18) -0.0810(12) 0.9224(9) 0.069(5) Uani 0.375(10) 1 d D U P B 2
O14X O 0.648(2) -0.1552(15) 0.9103(10) 0.085(6) Uani 0.375(10) 1 d D U P B 2
C59X C 1.089(3) -0.057(2) 0.7837(13) 0.089(10) Uani 0.375(10) 1 d D U P B 2
H59D H 1.080200 -0.035941 0.743333 0.134 Uiso 0.375(10) 1 calc R U P B 2
H59E H 1.045077 -0.111520 0.792803 0.134 Uiso 0.375(10) 1 calc R U P B 2
H59F H 1.185666 -0.066559 0.788832 0.134 Uiso 0.375(10) 1 calc R U P B 2
C60X C 1.065(3) -0.002(2) 0.8768(12) 0.082(7) Uani 0.375(10) 1 d D U P B 2
H60C H 1.029299 0.051354 0.895585 0.098 Uiso 0.375(10) 1 calc R U P B 2
H60D H 1.165545 -0.001751 0.872592 0.098 Uiso 0.375(10) 1 calc R U P B 2
C61X C 1.029(3) -0.072(3) 0.9159(16) 0.077(7) Uani 0.375(10) 1 d D U P B 2
H61C H 1.057445 -0.064326 0.954304 0.093 Uiso 0.375(10) 1 calc R U P B 2
H61D H 1.076490 -0.126043 0.901635 0.093 Uiso 0.375(10) 1 calc R U P B 2
C62X C 0.842(3) -0.152(2) 0.9573(15) 0.078(6) Uani 0.375(10) 1 d D U P B 2
H62C H 0.876256 -0.153530 0.995607 0.094 Uiso 0.375(10) 1 calc R U P B 2
H62D H 0.877118 -0.206035 0.938956 0.094 Uiso 0.375(10) 1 calc R U P B 2
C63X C 0.690(3) -0.148(3) 0.9655(13) 0.086(7) Uani 0.375(10) 1 d D U P B 2
H63C H 0.656446 -0.195239 0.993346 0.104 Uiso 0.375(10) 1 calc R U P B 2
H63D H 0.653458 -0.091930 0.980708 0.104 Uiso 0.375(10) 1 calc R U P B 2
C64X C 0.507(3) -0.141(3) 0.909(2) 0.095(11) Uani 0.375(10) 1 d D U P B 2
H64D H 0.483958 -0.153120 0.871024 0.142 Uiso 0.375(10) 1 calc R U P B 2
H64E H 0.480051 -0.079945 0.915821 0.142 Uiso 0.375(10) 1 calc R U P B 2
H64F H 0.459469 -0.178207 0.939579 0.142 Uiso 0.375(10) 1 calc R U P B 2
O4 O 1.0333(9) 0.5126(6) 0.6446(4) 0.066(3) Uani 0.799(11) 1 d D U P C 1
O5 O 0.8582(9) 0.5582(7) 0.5582(5) 0.060(3) Uani 0.799(11) 1 d D U P C 1
O6 O 0.5826(10) 0.5842(9) 0.6075(5) 0.055(3) Uani 0.799(11) 1 d D U P C 1
C47 C 1.1004(18) 0.4448(13) 0.6772(8) 0.089(6) Uani 0.799(11) 1 d D U P C 1
H47A H 1.050590 0.436531 0.716140 0.133 Uiso 0.799(11) 1 calc R U P C 1
H47B H 1.192884 0.459826 0.680387 0.133 Uiso 0.799(11) 1 calc R U P C 1
H47C H 1.104013 0.391217 0.657449 0.133 Uiso 0.799(11) 1 calc R U P C 1
C48 C 1.0768(14) 0.5121(12) 0.5850(7) 0.074(4) Uani 0.799(11) 1 d D U P C 1
H48A H 1.065320 0.454790 0.571275 0.089 Uiso 0.799(11) 1 calc R U P C 1
H48B H 1.174030 0.523770 0.577217 0.089 Uiso 0.799(11) 1 calc R U P C 1
C49 C 0.9946(13) 0.5795(11) 0.5543(7) 0.080(4) Uani 0.799(11) 1 d D U P C 1
H49A H 0.998342 0.635276 0.571488 0.096 Uiso 0.799(11) 1 calc R U P C 1
H49B H 1.032832 0.586374 0.512885 0.096 Uiso 0.799(11) 1 calc R U P C 1
C50 C 0.7686(14) 0.6259(9) 0.5397(7) 0.064(4) Uani 0.799(11) 1 d D U P C 1
H50A H 0.794639 0.643003 0.497992 0.077 Uiso 0.799(11) 1 calc R U P C 1
H50B H 0.774121 0.676665 0.562096 0.077 Uiso 0.799(11) 1 calc R U P C 1
C51 C 0.6270(13) 0.5980(8) 0.5484(5) 0.051(3) Uani 0.799(11) 1 d D U P C 1
H51A H 0.566131 0.642969 0.530406 0.061 Uiso 0.799(11) 1 calc R U P C 1
H51B H 0.623465 0.543926 0.529076 0.061 Uiso 0.799(11) 1 calc R U P C 1
C52 C 0.4515(14) 0.5530(10) 0.6182(8) 0.061(4) Uani 0.799(11) 1 d D U P C 1
H52A H 0.425864 0.543415 0.660204 0.092 Uiso 0.799(11) 1 calc R U P C 1
H52B H 0.451470 0.498402 0.599961 0.092 Uiso 0.799(11) 1 calc R U P C 1
H52C H 0.386230 0.595553 0.601685 0.092 Uiso 0.799(11) 1 calc R U P C 1
O4X O 1.019(3) 0.437(2) 0.6661(14) 0.061(8) Uani 0.201(11) 1 d D U P C 2
O5X O 0.904(3) 0.531(3) 0.5727(17) 0.069(8) Uani 0.201(11) 1 d D U P C 2
O6X O 0.628(3) 0.591(4) 0.5985(19) 0.068(9) Uani 0.201(11) 1 d D U P C 2
C47X C 1.057(6) 0.490(3) 0.7077(18) 0.063(12) Uani 0.201(11) 1 d D U P C 2
H47D H 1.041338 0.460610 0.746666 0.094 Uiso 0.201(11) 1 calc R U P C 2
H47E H 1.003298 0.545331 0.706390 0.094 Uiso 0.201(11) 1 calc R U P C 2
H47F H 1.153818 0.500306 0.698560 0.094 Uiso 0.201(11) 1 calc R U P C 2
C48X C 1.090(4) 0.452(3) 0.6111(16) 0.071(9) Uani 0.201(11) 1 d D U P C 2
H48C H 1.078319 0.404615 0.586707 0.085 Uiso 0.201(11) 1 calc R U P C 2
H48D H 1.188043 0.453344 0.614580 0.085 Uiso 0.201(11) 1 calc R U P C 2
C49X C 1.040(4) 0.536(3) 0.583(3) 0.075(8) Uani 0.201(11) 1 d D U P C 2
H49C H 1.046697 0.582677 0.608418 0.090 Uiso 0.201(11) 1 calc R U P C 2
H49D H 1.097561 0.548399 0.545636 0.090 Uiso 0.201(11) 1 calc R U P C 2
C50X C 0.846(4) 0.609(3) 0.549(3) 0.071(8) Uani 0.201(11) 1 d D U P C 2
H50C H 0.894932 0.623656 0.509804 0.085 Uiso 0.201(11) 1 calc R U P C 2
H50D H 0.853087 0.655823 0.573754 0.085 Uiso 0.201(11) 1 calc R U P C 2
C51X C 0.700(4) 0.600(4) 0.5428(19) 0.068(8) Uani 0.201(11) 1 d D U P C 2
H51C H 0.662650 0.651456 0.520717 0.081 Uiso 0.201(11) 1 calc R U P C 2
H51D H 0.690604 0.548398 0.521361 0.081 Uiso 0.201(11) 1 calc R U P C 2
C52X C 0.490(4) 0.581(5) 0.594(3) 0.078(14) Uani 0.201(11) 1 d D U P C 2
H52D H 0.436690 0.586301 0.632085 0.117 Uiso 0.201(11) 1 calc R U P C 2
H52E H 0.479998 0.523740 0.580675 0.117 Uiso 0.201(11) 1 calc R U P C 2
H52F H 0.456843 0.625749 0.565945 0.117 Uiso 0.201(11) 1 calc R U P C 2
O7 O 0.3948(6) 0.0765(4) 0.4950(3) 0.0444(14) Uani 1 1 d D . . . .
O8 O 0.5913(7) 0.1811(5) 0.4308(3) 0.0562(17) Uani 1 1 d D . . . .
O9 O 0.8668(7) 0.1205(6) 0.4329(4) 0.067(2) Uani 1 1 d D . . . .
C53 C 0.3098(10) 0.0602(7) 0.5485(4) 0.054(2) Uani 1 1 d D . . . .
H53A H 0.340398 0.004994 0.567788 0.081 Uiso 1 1 calc R U . . .
H53B H 0.215815 0.057698 0.540613 0.081 Uiso 1 1 calc R U . . .
H53C H 0.315024 0.106828 0.573918 0.081 Uiso 1 1 calc R U . . .
C54 C 0.3648(10) 0.1585(6) 0.4686(5) 0.056(3) Uani 1 1 d D . . . .
H54A H 0.373174 0.203288 0.495590 0.067 Uiso 1 1 calc R U . . .
H54B H 0.270534 0.163120 0.458605 0.067 Uiso 1 1 calc R U . . .
C55 C 0.4617(11) 0.1721(7) 0.4148(5) 0.061(3) Uani 1 1 d D . . . .
H55A H 0.464590 0.122127 0.390821 0.073 Uiso 1 1 calc R U . . .
H55B H 0.431792 0.224708 0.391502 0.073 Uiso 1 1 calc R U . . .
C56 C 0.6915(12) 0.1903(9) 0.3828(5) 0.074(3) Uani 1 1 d D . . . .
H56A H 0.667822 0.242336 0.357576 0.088 Uiso 1 1 calc R U . . .
H56B H 0.696634 0.139307 0.359685 0.088 Uiso 1 1 calc R U . . .
C57 C 0.8258(11) 0.1987(9) 0.4037(5) 0.075(4) Uani 1 1 d D . . . .
H57A H 0.894102 0.213161 0.370258 0.089 Uiso 1 1 calc R U . . .
H57B H 0.818149 0.245752 0.430358 0.089 Uiso 1 1 calc R U . . .
C58 C 0.9976(11) 0.1231(10) 0.4495(6) 0.082(4) Uani 1 1 d D . . . .
H58A H 1.026511 0.066229 0.466965 0.122 Uiso 1 1 calc R U . . .
H58B H 0.996147 0.166428 0.477935 0.122 Uiso 1 1 calc R U . . .
H58C H 1.061372 0.138539 0.415186 0.122 Uiso 1 1 calc R U . . .

loop_
_atom_site_aniso_label
_atom_site_aniso_U_11
_atom_site_aniso_U_22
_atom_site_aniso_U_33
_atom_site_aniso_U_23
_atom_site_aniso_U_13
_atom_site_aniso_U_12
Cs1 0.0659(5) 0.1336(8) 0.0533(4) -0.0468(5) -0.0084(3) 0.0235(5)
Cs2 0.0645(4) 0.0501(4) 0.0458(3) -0.0017(3) -0.0063(3) -0.0098(3)
Cs3 0.0337(3) 0.1085(6) 0.0586(4) -0.0406(4) -0.0031(3) -0.0016(3)
Cs4 0.0932(6) 0.0724(5) 0.0472(4) -0.0086(3) -0.0049(4) -0.0126(4)
Cs5 0.0430(3) 0.0500(3) 0.0386(3) -0.0127(2) -0.0061(2) -0.0054(2)
Li1 0.040(8) 0.038(8) 0.058(9) -0.015(7) -0.010(7) 0.007(6)
Li2 0.037(7) 0.044(8) 0.038(8) -0.013(6) -0.004(6) 0.008(6)
Li3 0.048(9) 0.050(9) 0.048(9) -0.006(7) -0.010(7) -0.005(7)
C1 0.030(4) 0.069(5) 0.044(5) -0.018(4) -0.002(3) -0.006(4)
C2 0.034(4) 0.045(4) 0.028(4) -0.008(3) -0.007(3) -0.002(3)
C3 0.036(4) 0.049(4) 0.030(4) -0.009(3) -0.005(3) 0.002(3)
C4 0.030(3) 0.042(4) 0.034(4) -0.011(3) 0.002(3) 0.001(3)
C5 0.038(4) 0.053(5) 0.041(5) -0.013(4) 0.000(3) -0.011(3)
C6 0.038(4) 0.050(5) 0.042(5) -0.015(3) -0.012(3) 0.011(3)
C7 0.033(4) 0.060(5) 0.043(5) -0.014(4) -0.004(4) 0.007(3)
C8 0.041(4) 0.042(4) 0.029(4) -0.011(3) -0.006(3) 0.001(3)
C9 0.037(4) 0.062(5) 0.037(5) -0.012(4) -0.001(3) -0.014(4)
C10 0.047(4) 0.043(4) 0.038(4) -0.007(4) -0.010(4) 0.000(3)
C11 0.054(4) 0.044(5) 0.035(4) -0.005(3) -0.009(4) -0.004(4)
C12 0.034(4) 0.051(4) 0.033(4) -0.010(3) 0.000(3) -0.002(3)
C13 0.033(3) 0.041(4) 0.030(4) -0.009(3) -0.005(3) -0.005(3)
C14 0.058(5) 0.051(5) 0.035(5) -0.005(4) 0.001(4) -0.017(4)
C15 0.030(4) 0.070(5) 0.044(5) -0.020(4) -0.009(4) 0.009(4)
C16 0.059(5) 0.042(5) 0.059(6) -0.005(4) -0.005(5) -0.002(4)
C17 0.057(5) 0.054(5) 0.039(5) -0.004(4) -0.017(4) 0.013(4)
C18 0.047(4) 0.050(5) 0.040(5) -0.008(4) -0.010(4) 0.010(4)
C19 0.053(5) 0.046(5) 0.058(6) -0.015(4) -0.006(4) -0.015(4)
C20 0.068(5) 0.049(5) 0.033(5) 0.004(4) -0.006(4) 0.001(4)
C21 0.031(4) 0.055(5) 0.038(4) -0.017(3) -0.003(3) -0.007(3)
C22 0.035(4) 0.042(4) 0.030(4) -0.008(3) -0.004(3) -0.003(3)
C23 0.048(4) 0.035(4) 0.040(4) -0.003(3) -0.006(3) -0.008(4)
C24 0.035(3) 0.035(4) 0.031(4) -0.011(3) -0.002(3) -0.002(3)
C25 0.036(4) 0.036(4) 0.035(4) -0.009(3) -0.011(3) 0.001(3)
C26 0.054(4) 0.037(4) 0.042(5) -0.006(4) -0.011(4) -0.001(3)
C27 0.052(4) 0.037(4) 0.040(5) -0.006(3) -0.013(4) 0.003(4)
C28 0.041(4) 0.069(5) 0.050(5) -0.022(4) -0.017(4) 0.011(4)
C29 0.032(4) 0.097(7) 0.053(6) -0.036(5) 0.004(4) -0.015(4)
C30 0.037(4) 0.073(6) 0.042(5) -0.022(4) 0.001(3) -0.016(4)
C31 0.038(4) 0.053(5) 0.038(5) -0.011(4) -0.001(4) -0.011(3)
C32 0.034(4) 0.051(5) 0.035(4) -0.010(3) -0.002(3) 0.003(3)
C33 0.063(5) 0.061(5) 0.059(6) -0.014(5) -0.021(5) 0.027(4)
C34 0.034(4) 0.052(4) 0.040(5) -0.015(4) -0.012(3) 0.002(3)
C35 0.057(5) 0.039(4) 0.043(5) -0.007(4) -0.005(4) -0.014(4)
C36 0.037(4) 0.090(6) 0.060(6) -0.040(5) -0.011(4) 0.006(4)
C37 0.033(4) 0.048(4) 0.032(4) -0.009(3) -0.005(3) 0.000(3)
C38 0.057(5) 0.070(6) 0.045(5) -0.015(4) 0.008(4) -0.030(4)
C39 0.065(5) 0.050(5) 0.043(5) 0.005(4) -0.010(4) -0.021(4)
C40 0.078(5) 0.037(5) 0.058(6) -0.009(4) -0.025(5) 0.010(4)
O1 0.069(8) 0.088(12) 0.068(8) -0.038(8) -0.007(7) -0.004(8)
O2 0.054(6) 0.126(11) 0.063(8) -0.043(8) -0.013(6) 0.006(7)
O3 0.076(7) 0.072(9) 0.038(9) -0.012(7) -0.004(6) 0.012(7)
C41 0.054(14) 0.11(3) 0.072(16) -0.028(16) -0.012(12) 0.000(13)
C42 0.058(8) 0.092(13) 0.065(9) -0.029(8) -0.006(7) -0.002(9)
C43 0.066(7) 0.128(14) 0.074(10) -0.049(10) 0.001(7) -0.004(9)
C44 0.081(7) 0.058(9) 0.065(9) -0.016(7) 0.012(7) -0.004(7)
C45 0.083(7) 0.069(12) 0.046(8) -0.017(7) -0.021(7) 0.016(8)
C46 0.070(9) 0.09(2) 0.058(13) -0.026(13) -0.010(10) -0.002(13)
O1X 0.045(11) 0.051(15) 0.048(12) -0.030(11) 0.002(9) -0.014(11)
O2X 0.064(12) 0.111(16) 0.070(16) -0.037(14) 0.003(12) 0.001(11)
O3X 0.096(16) 0.074(17) 0.040(16) -0.013(15) -0.013(13) 0.022(13)
C41X 0.05(2) 0.07(3) 0.029(17) -0.018(17) -0.006(16) -0.014(18)
C42X 0.072(13) 0.086(17) 0.047(12) -0.036(13) -0.007(12) -0.007(13)
C43X 0.080(13) 0.071(15) 0.023(12) -0.015(11) -0.003(11) -0.019(10)
C44X 0.081(13) 0.093(16) 0.071(15) -0.033(13) -0.005(12) 0.010(11)
C45X 0.088(13) 0.073(16) 0.046(14) -0.025(14) -0.014(12) 0.003(12)
C46X 0.067(18) 0.05(2) 0.06(3) -0.02(2) -0.017(17) -0.008(15)
O12 0.067(8) 0.071(8) 0.129(10) -0.020(9) -0.024(8) -0.009(6)
O13 0.072(7) 0.070(8) 0.063(7) -0.003(6) -0.015(6) 0.023(6)
O14 0.079(8) 0.061(7) 0.039(6) 0.011(5) -0.002(5) 0.008(7)
C59 0.082(18) 0.11(2) 0.20(2) 0.018(18) -0.029(16) -0.034(15)
C60 0.089(11) 0.070(11) 0.118(11) -0.026(11) -0.045(10) 0.013(8)
C61 0.094(10) 0.085(12) 0.081(11) -0.006(10) -0.035(9) 0.025(9)
C62 0.103(10) 0.066(12) 0.043(8) -0.011(8) -0.006(7) 0.002(8)
C63 0.087(9) 0.070(11) 0.052(8) -0.013(9) 0.001(8) -0.010(10)
C64 0.059(10) 0.092(14) 0.070(11) 0.036(11) -0.002(8) 0.000(10)
O12X 0.065(12) 0.068(12) 0.104(13) 0.013(10) -0.013(10) -0.016(10)
O13X 0.071(9) 0.056(10) 0.082(12) -0.003(8) -0.028(9) 0.004(8)
O14X 0.081(11) 0.081(12) 0.092(12) -0.018(11) 0.008(10) -0.010(11)
C59X 0.065(19) 0.10(2) 0.083(18) 0.030(14) 0.022(16) 0.010(17)
C60X 0.069(16) 0.059(15) 0.122(15) 0.001(12) -0.033(14) -0.006(13)
C61X 0.071(11) 0.070(14) 0.094(16) 0.001(13) -0.033(15) 0.006(12)
C62X 0.093(12) 0.066(13) 0.073(14) -0.012(11) 0.000(11) 0.009(12)
C63X 0.098(12) 0.078(18) 0.076(13) -0.004(15) 0.013(12) 0.001(13)
C64X 0.073(13) 0.08(2) 0.13(3) -0.02(3) 0.012(17) -0.042(17)
O4 0.053(5) 0.072(6) 0.073(5) 0.004(5) -0.018(4) 0.000(5)
O5 0.054(5) 0.058(6) 0.068(6) 0.015(5) -0.018(5) -0.014(5)
O6 0.049(6) 0.058(6) 0.061(5) 0.001(5) -0.017(5) -0.013(5)
C47 0.060(10) 0.107(14) 0.094(11) 0.015(10) -0.021(9) 0.019(10)
C48 0.048(7) 0.089(11) 0.082(7) 0.009(8) -0.002(7) -0.001(7)
C49 0.061(7) 0.087(10) 0.090(9) 0.033(8) -0.016(7) -0.030(7)
C50 0.059(7) 0.065(8) 0.067(8) 0.019(7) -0.014(6) -0.015(6)
C51 0.053(6) 0.039(6) 0.061(6) 0.014(6) -0.018(6) -0.001(6)
C52 0.052(7) 0.056(9) 0.074(10) 0.011(7) -0.008(6) -0.012(6)
O4X 0.055(18) 0.050(17) 0.079(16) 0.004(12) -0.004(14) -0.018(15)
O5X 0.057(13) 0.070(16) 0.073(17) 0.012(14) 0.010(13) -0.003(13)
O6X 0.058(14) 0.071(17) 0.076(15) 0.000(16) -0.019(13) -0.002(17)
C47X 0.06(3) 0.05(3) 0.08(2) 0.018(19) -0.02(2) -0.02(2)
C48X 0.062(16) 0.060(17) 0.085(16) 0.003(15) 0.005(14) 0.004(15)
C49X 0.059(13) 0.077(16) 0.082(16) 0.017(13) 0.002(14) 0.001(14)
C50X 0.067(13) 0.069(17) 0.076(18) 0.010(16) -0.015(14) -0.012(15)
C51X 0.073(13) 0.062(16) 0.071(14) 0.009(15) -0.023(13) -0.014(15)
C52X 0.066(18) 0.08(3) 0.09(3) -0.03(3) -0.024(19) -0.02(3)
O7 0.044(3) 0.045(4) 0.044(3) -0.006(3) -0.005(3) 0.000(3)
O8 0.059(4) 0.062(4) 0.049(4) 0.005(3) -0.012(3) -0.018(3)
O9 0.044(4) 0.087(6) 0.072(5) -0.024(4) 0.000(4) -0.013(4)
C53 0.052(6) 0.056(6) 0.057(6) -0.022(5) -0.002(5) -0.007(5)
C54 0.047(5) 0.051(6) 0.071(7) -0.002(5) -0.020(5) 0.005(5)
C55 0.072(7) 0.056(6) 0.059(7) 0.006(5) -0.030(6) -0.008(5)
C56 0.079(8) 0.093(9) 0.051(6) 0.006(6) -0.006(6) -0.035(7)
C57 0.072(8) 0.099(10) 0.056(7) -0.004(7) 0.004(6) -0.046(7)
C58 0.056(7) 0.119(11) 0.073(8) -0.034(8) 0.004(6) -0.017(7)

loop_
_atom_type_symbol
_atom_type_description
_atom_type_scat_dispersion_real
_atom_type_scat_dispersion_imag
_atom_type_scat_source
C C 0.0033 0.0016 'International Tables Vol C Tables 4.2.6.8 and 6.1.1.4'
H H 0.0000 0.0000 'International Tables Vol C Tables 4.2.6.8 and 6.1.1.4'
Cs Cs -0.3680 2.1192 'International Tables Vol C Tables 4.2.6.8 and 6.1.1.4'
Li Li -0.0003 0.0001 'International Tables Vol C Tables 4.2.6.8 and 6.1.1.4'
O O 0.0106 0.0060 'International Tables Vol C Tables 4.2.6.8 and 6.1.1.4'

loop_
_geom_angle_atom_site_label_1
_geom_angle_atom_site_label_2
_geom_angle_atom_site_label_3
_geom_angle
_geom_angle_site_symmetry_1
_geom_angle_site_symmetry_3
O3X Cs1 O1X 106.3(8) . .
O3X Cs1 C4 120.7(7) . .
O1X Cs1 C4 132.9(5) . .
O3X Cs1 C3 108.0(7) . .
O1X Cs1 C3 139.7(5) . .
C4 Cs1 C3 25.9(2) . .
C4 Cs1 O1 136.1(3) . .
C3 Cs1 O1 135.4(3) . .
C4 Cs1 O3 124.1(3) . .
C3 Cs1 O3 109.6(3) . .
O1 Cs1 O3 98.6(4) . .
C4 Cs1 C44X 104.4(8) . 2_667
C3 Cs1 C44X 130.0(8) . 2_667
O1 Cs1 C44X 76.4(8) . 2_667
O3 Cs1 C44X 98.1(8) . 2_667
O3X Cs1 C2 146.4(7) . .
O1X Cs1 C2 107.3(5) . .
C4 Cs1 C2 25.7(2) . .
C3 Cs1 C2 42.2(2) . .
O1 Cs1 C2 110.6(3) . .
O3 Cs1 C2 149.6(3) . .
C44X Cs1 C2 97.0(8) 2_667 .
O3X Cs1 C8 121.1(10) . .
O1X Cs1 C8 115.3(5) . .
C4 Cs1 C8 41.9(2) . .
C3 Cs1 C8 25.6(2) . .
O1 Cs1 C8 109.9(3) . .
O3 Cs1 C8 120.5(4) . .
C44X Cs1 C8 138.3(7) 2_667 .
C2 Cs1 C8 41.4(2) . .
O3X Cs1 O2X 53.5(6) . .
O1X Cs1 O2X 53.0(5) . .
C4 Cs1 O2X 170.7(8) . .
C3 Cs1 O2X 156.6(7) . .
C44X Cs1 O2X 70.8(12) 2_667 .
C2 Cs1 O2X 159.6(5) . .
C8 Cs1 O2X 146.1(10) . .
C4 Cs1 C43X 97.8(6) . 2_667
C3 Cs1 C43X 113.1(6) . 2_667
O1 Cs1 C43X 109.6(6) . 2_667
O3 Cs1 C43X 66.3(7) . 2_667
C2 Cs1 C43X 109.7(6) . 2_667
C8 Cs1 C43X 137.9(6) . 2_667
O3X Cs1 C13 145.9(9) . .
O1X Cs1 C13 99.0(5) . .
C4 Cs1 C13 41.4(2) . .
C3 Cs1 C13 41.5(2) . .
O1 Cs1 C13 97.6(3) . .
O3 Cs1 C13 145.2(4) . .
C44X Cs1 C13 115.5(7) 2_667 .
C2 Cs1 C13 24.9(2) . .
C8 Cs1 C13 24.8(2) . .
O2X Cs1 C13 147.7(7) . .
C43X Cs1 C13 134.6(6) 2_667 .
C4 Cs1 H43D 109.4(7) . 2_667
C3 Cs1 H43D 119.6(7) . 2_667
O1 Cs1 H43D 105.0(7) . 2_667
O3 Cs1 H43D 51.5(9) . 2_667
C2 Cs1 H43D 124.5(8) . 2_667
C8 Cs1 H43D 145.1(7) . 2_667
C13 Cs1 H43D 149.0(8) . 2_667
C4 Cs1 H44D 120.0(10) . 2_667
C3 Cs1 H44D 145.9(10) . 2_667
O1 Cs1 H44D 61.8(9) . 2_667
O3 Cs1 H44D 92.3(9) . 2_667
C2 Cs1 H44D 108.8(9) . 2_667
C8 Cs1 H44D 147.3(8) . 2_667
C13 Cs1 H44D 122.5(8) . 2_667
O4X Cs2 O5X 61.9(7) . .
O4X Cs2 O6X 113.5(11) . .
O5X Cs2 O6X 57.7(8) . .
O6 Cs2 O4 98.6(3) . .
O4X Cs2 C16 112.3(7) . .
O5X Cs2 C16 131.2(9) . .
O6X Cs2 C16 89.2(9) . .
O6 Cs2 C16 83.1(3) . .
O4 Cs2 C16 111.4(3) . .
O6 Cs2 O5 54.6(2) . .
O4 Cs2 O5 54.1(2) . .
C16 Cs2 O5 125.9(3) . .
O4X Cs2 C39 117.3(8) . .
O5X Cs2 C39 88.3(9) . .
O6X Cs2 C39 86.4(12) . .
O6 Cs2 C39 85.0(3) . .
O4 Cs2 C39 120.8(3) . .
C16 Cs2 C39 127.5(3) . .
O5 Cs2 C39 84.7(3) . .
O4X Cs2 C19 87.1(7) . .
O5X Cs2 C19 125.3(9) . .
O6X Cs2 C19 106.2(10) . .
O6 Cs2 C19 102.6(3) . .
O4 Cs2 C19 91.2(3) . .
C16 Cs2 C19 26.2(3) . .
O5 Cs2 C19 126.8(3) . .
C39 Cs2 C19 146.0(3) . .
O4X Cs2 C38 92.2(8) . .
O5X Cs2 C38 82.0(9) . .
O6X Cs2 C38 104.2(11) . .
O6 Cs2 C38 105.6(3) . .
O4 Cs2 C38 101.0(3) . .
C16 Cs2 C38 144.8(3) . .
O5 Cs2 C38 84.0(3) . .
C39 Cs2 C38 26.2(3) . .
C19 Cs2 C38 147.1(3) . .
O4X Cs2 C23 135.0(7) . .
O5X Cs2 C23 111.4(9) . .
O6X Cs2 C23 92.2(12) . .
O6 Cs2 C23 87.3(3) . .
O4 Cs2 C23 144.6(2) . .
C16 Cs2 C23 103.9(2) . .
O5 Cs2 C23 105.7(2) . .
C39 Cs2 C23 24.5(2) . .
C19 Cs2 C23 121.8(2) . .
C38 Cs2 C23 44.3(2) . .
O4X Cs2 C10 129.7(7) . .
O5X Cs2 C10 149.5(8) . .
O6X Cs2 C10 95.0(7) . .
O6 Cs2 C10 86.8(2) . .
O4 Cs2 C10 134.6(2) . .
C16 Cs2 C10 24.1(2) . .
O5 Cs2 C10 139.7(2) . .
C39 Cs2 C10 104.5(2) . .
C19 Cs2 C10 44.2(2) . .
C38 Cs2 C10 121.0(2) . .
C23 Cs2 C10 80.3(2) . .
C15 Cs3 C1 23.9(2) . .
C15 Cs3 C36 140.8(2) . .
C1 Cs3 C36 145.6(2) . .
C15 Cs3 C29 146.4(2) . .
C1 Cs3 C29 135.7(2) . .
C36 Cs3 C29 23.4(3) . .
C15 Cs3 C31 133.6(2) . 1_655
C1 Cs3 C31 144.5(2) . 1_655
C36 Cs3 C31 69.7(2) . 1_655
C29 Cs3 C31 77.5(2) . 1_655
C15 Cs3 C6 23.3(2) . .
C1 Cs3 C6 41.5(2) . .
C36 Cs3 C6 117.6(2) . .
C29 Cs3 C6 127.8(2) . .
C31 Cs3 C6 135.8(2) 1_655 .
C15 Cs3 C32 140.7(2) . 1_655
C1 Cs3 C32 126.8(2) . 1_655
C36 Cs3 C32 78.5(2) . 1_655
C29 Cs3 C32 68.8(2) . 1_655
C31 Cs3 C32 42.3(2) 1_655 1_655
C6 Cs3 C32 163.23(19) . 1_655
C15 Cs3 C7 75.1(2) . 1_655
C1 Cs3 C7 67.1(2) . 1_655
C36 Cs3 C7 144.0(2) . 1_655
C29 Cs3 C7 130.8(2) . 1_655
C31 Cs3 C7 81.23(19) 1_655 1_655
C6 Cs3 C7 97.9(2) . 1_655
C32 Cs3 C7 65.61(19) 1_655 1_655
C15 Cs3 C3 38.7(2) . .
C1 Cs3 C3 45.1(2) . .
C36 Cs3 C3 104.3(2) . .
C29 Cs3 C3 108.2(2) . .
C31 Cs3 C3 152.0(2) 1_655 .
C6 Cs3 C3 22.35(18) . .
C32 Cs3 C3 165.6(2) 1_655 .
C7 Cs3 C3 111.21(19) 1_655 .
C15 Cs3 C9 69.0(2) . 1_655
C1 Cs3 C9 78.6(2) . 1_655
C36 Cs3 C9 132.7(2) . 1_655
C29 Cs3 C9 144.1(2) . 1_655
C31 Cs3 C9 66.8(2) 1_655 1_655
C6 Cs3 C9 83.47(19) . 1_655
C32 Cs3 C9 81.72(19) 1_655 1_655
C7 Cs3 C9 41.4(2) 1_655 1_655
C3 Cs3 C9 105.27(18) . 1_655
C15 Cs3 C37 135.44(19) . 1_655
C1 Cs3 C37 133.5(2) . 1_655
C36 Cs3 C37 79.2(2) . 1_655
C29 Cs3 C37 78.1(2) . 1_655
C31 Cs3 C37 22.2(2) 1_655 1_655
C6 Cs3 C37 149.41(18) . 1_655
C32 Cs3 C37 21.97(19) 1_655 1_655
C7 Cs3 C37 66.46(18) 1_655 1_655
C3 Cs3 C37 171.52(18) . 1_655
C9 Cs3 C37 67.37(18) 1_655 1_655
C15 Cs3 C4 45.0(2) . .
C1 Cs3 C4 38.07(19) . .
C36 Cs3 C4 107.6(2) . .
C29 Cs3 C4 102.4(2) . .
C31 Cs3 C4 173.3(2) 1_655 .
C6 Cs3 C4 39.44(19) . .
C32 Cs3 C4 144.0(2) 1_655 .
C7 Cs3 C4 103.44(18) 1_655 .
C3 Cs3 C4 21.61(19) . .
C9 Cs3 C4 113.49(18) 1_655 .
C37 Cs3 C4 164.57(19) 1_655 .
O12X Cs4 O13X 62.4(5) . .
O12X Cs4 O14X 113.7(6) . .
O13X Cs4 O14X 55.5(5) . .
O12X Cs4 C20 109.8(5) . .
O13X Cs4 C20 81.2(5) . .
O14X Cs4 C20 82.1(5) . .
O14 Cs4 C20 86.8(3) . .
O14 Cs4 O13 53.3(3) . .
C20 Cs4 O13 73.9(3) . .
O12X Cs4 C40 114.6(5) . .
O13X Cs4 C40 143.0(4) . .
O14X Cs4 C40 102.1(5) . .
O14 Cs4 C40 82.2(3) . .
C20 Cs4 C40 128.5(3) . .
O13 Cs4 C40 131.0(3) . .
O12X Cs4 C33 89.6(5) . .
O13X Cs4 C33 134.9(5) . .
O14X Cs4 C33 118.7(5) . .
O14 Cs4 C33 102.8(3) . .
C20 Cs4 C33 143.7(2) . .
O13 Cs4 C33 139.3(3) . .
C40 Cs4 C33 25.4(3) . .
O14 Cs4 O12 97.8(3) . .
C20 Cs4 O12 102.4(3) . .
O13 Cs4 O12 52.6(3) . .
C40 Cs4 O12 128.8(3) . .
C33 Cs4 O12 110.7(3) . .
O12X Cs4 C17 84.8(5) . .
O13X Cs4 C17 73.4(4) . .
O14X Cs4 C17 97.4(5) . .
O14 Cs4 C17 108.4(3) . .
C20 Cs4 C17 25.6(3) . .
O13 Cs4 C17 77.7(3) . .
C40 Cs4 C17 143.1(2) . .
C33 Cs4 C17 142.4(3) . .
O12 Cs4 C17 85.7(3) . .
O12X Cs4 C11 126.3(5) . .
O13X Cs4 C11 104.9(4) . .
O14X Cs4 C11 91.1(4) . .
O14 Cs4 C11 86.5(3) . .
C20 Cs4 C11 24.4(2) . .
O13 Cs4 C11 93.3(3) . .
C40 Cs4 C11 104.5(2) . .
C33 Cs4 C11 120.2(2) . .
O12 Cs4 C11 126.6(3) . .
C17 Cs4 C11 43.7(2) . .
O12X Cs4 C26 129.6(5) . .
O13X Cs4 C26 160.1(4) . .
O14X Cs4 C26 106.0(4) . .
O14 Cs4 C26 83.8(3) . .
C20 Cs4 C26 105.0(2) . .
O13 Cs4 C26 137.0(3) . .
C40 Cs4 C26 23.9(2) . .
C33 Cs4 C26 43.2(2) . .
O12 Cs4 C26 152.5(3) . .
C17 Cs4 C26 119.9(2) . .
C11 Cs4 C26 80.8(2) . .
C21 Cs5 O7 150.9(2) . 2_656
C21 Cs5 O8 124.4(2) . .
O7 Cs5 O8 84.64(17) 2_656 .
C21 Cs5 O7 135.58(19) . .
O7 Cs5 O7 58.18(19) 2_656 .
O8 Cs5 O7 53.21(16) . .
C21 Cs5 C22 26.2(2) . .
O7 Cs5 C22 149.64(19) 2_656 .
O8 Cs5 C22 110.8(2) . .
O7 Cs5 C22 109.45(18) . .
C21 Cs5 C34 25.9(2) . .
O7 Cs5 C34 125.0(2) 2_656 .
O8 Cs5 C34 150.2(2) . .
O7 Cs5 C34 136.26(19) . .
C22 Cs5 C34 42.2(2) . .
C21 Cs5 O9 113.5(2) . .
O7 Cs5 O9 84.21(18) 2_656 .
O8 Cs5 O9 52.50(19) . .
O7 Cs5 O9 97.25(17) . .
C22 Cs5 O9 126.1(2) . .
C34 Cs5 O9 126.1(2) . .
C21 Cs5 C30 25.9(2) . .
O7 Cs5 C30 154.6(2) 2_656 .
O8 Cs5 C30 109.1(2) . .
O7 Cs5 C30 147.0(2) . .
C22 Cs5 C30 45.8(2) . .
C34 Cs5 C30 45.5(2) . .
O9 Cs5 C30 87.6(2) . .
C21 Cs5 C24 41.4(2) . .
O7 Cs5 C24 124.97(18) 2_656 .
O8 Cs5 C24 122.3(2) . .
O7 Cs5 C24 98.08(17) . .
C22 Cs5 C24 24.8(2) . .
C34 Cs5 C24 40.9(2) . .
O9 Cs5 C24 150.8(2) . .
C30 Cs5 C24 66.3(2) . .
C21 Cs5 C25 41.3(2) . .
O7 Cs5 C25 113.77(18) 2_656 .
O8 Cs5 C25 146.63(19) . .
O7 Cs5 C25 111.64(18) . .
C22 Cs5 C25 40.9(2) . .
C34 Cs5 C25 24.8(2) . .
O9 Cs5 C25 150.86(19) . .
C30 Cs5 C25 66.2(2) . .
C24 Cs5 C25 24.4(2) . .
C21 Cs5 C38 41.5(2) . .
O7 Cs5 C38 162.0(2) 2_656 .
O8 Cs5 C38 86.1(2) . .
O7 Cs5 C38 125.9(2) . .
C22 Cs5 C38 48.4(2) . .
C34 Cs5 C38 66.2(2) . .
O9 Cs5 C38 77.9(2) . .
C30 Cs5 C38 23.9(3) . .
C24 Cs5 C38 73.0(2) . .
C25 Cs5 C38 82.0(2) . .
C21 Cs5 C23 44.7(2) . .
O7 Cs5 C23 151.74(19) 2_656 .
O8 Cs5 C23 86.5(2) . .
O7 Cs5 C23 95.38(18) . .
C22 Cs5 C23 24.2(2) . .
C34 Cs5 C23 65.8(2) . .
O9 Cs5 C23 111.1(2) . .
C30 Cs5 C23 53.0(2) . .
C24 Cs5 C23 42.7(2) . .
C25 Cs5 C23 63.9(2) . .
C38 Cs5 C23 42.3(2) . .
C32 Li1 C7 123.2(8) . .
C32 Li1 C18 149.9(8) . .
C7 Li1 C18 37.3(4) . .
C32 Li1 C27 37.2(4) . .
C7 Li1 C27 151.1(8) . .
C18 Li1 C27 142.7(8) . .
C32 Li1 C37 33.3(4) . .
C7 Li1 C37 114.0(7) . .
C18 Li1 C37 151.0(8) . .
C27 Li1 C37 61.9(5) . .
C32 Li1 C24 57.4(4) . .
C7 Li1 C24 125.9(7) . .
C18 Li1 C24 147.9(8) . .
C27 Li1 C24 67.5(5) . .
C37 Li1 C24 32.0(3) . .
C32 Li1 C10 174.6(8) . .
C7 Li1 C10 61.5(5) . .
C18 Li1 C10 32.2(4) . .
C27 Li1 C10 137.4(8) . .
C37 Li1 C10 149.7(7) . .
C24 Li1 C10 123.1(6) . .
C32 Li1 C22 68.8(5) . .
C7 Li1 C22 148.5(8) . .
C18 Li1 C22 141.0(7) . .
C27 Li1 C22 56.9(4) . .
C37 Li1 C22 57.9(4) . .
C24 Li1 C22 31.0(3) . .
C10 Li1 C22 108.8(6) . .
C32 Li1 C12 115.8(7) . .
C7 Li1 C12 32.6(4) . .
C18 Li1 C12 61.2(5) . .
C27 Li1 C12 152.5(7) . .
C37 Li1 C12 91.5(6) . .
C24 Li1 C12 94.3(6) . .
C10 Li1 C12 69.6(5) . .
C22 Li1 C12 116.7(6) . .
C32 Li1 C2 150.7(7) . .
C7 Li1 C2 67.9(5) . .
C18 Li1 C2 56.2(4) . .
C27 Li1 C2 140.6(7) . .
C37 Li1 C2 118.5(6) . .
C24 Li1 C2 93.7(5) . .
C10 Li1 C2 31.3(3) . .
C22 Li1 C2 88.8(5) . .
C12 Li1 C2 56.9(4) . .
C32 Li1 C13 128.1(7) . .
C7 Li1 C13 56.5(5) . .
C18 Li1 C13 66.8(5) . .
C27 Li1 C13 148.1(7) . .
C37 Li1 C13 95.4(6) . .
C24 Li1 C13 81.5(5) . .
C10 Li1 C13 56.1(4) . .
C22 Li1 C13 92.6(5) . .
C12 Li1 C13 31.4(3) . .
C2 Li1 C13 30.7(3) . .
C32 Li1 C23 61.2(5) . .
C7 Li1 C23 175.6(8) . .
C18 Li1 C23 138.8(8) . .
C27 Li1 C23 32.2(4) . .
C37 Li1 C23 69.7(4) . .
C24 Li1 C23 55.9(4) . .
C10 Li1 C23 114.1(6) . .
C22 Li1 C23 31.1(3) . .
C12 Li1 C23 147.8(7) . .
C2 Li1 C23 108.5(6) . .
C13 Li1 C23 121.8(6) . .
C13 Li2 C8 36.2(4) . .
C13 Li2 C34 150.6(8) . .
C8 Li2 C34 132.7(8) . .
C13 Li2 C21 150.9(8) . .
C8 Li2 C21 168.6(8) . .
C34 Li2 C21 35.9(4) . .
C13 Li2 C4 60.1(4) . .
C8 Li2 C4 60.0(5) . .
C34 Li2 C4 147.4(7) . .
C21 Li2 C4 129.1(8) . .
C13 Li2 C25 114.9(7) . .
C8 Li2 C25 110.7(7) . .
C34 Li2 C25 36.0(4) . .
C21 Li2 C25 59.7(5) . .
C4 Li2 C25 170.1(8) . .
C13 Li2 C2 36.1(4) . .
C8 Li2 C2 60.2(4) . .
C34 Li2 C2 166.7(8) . .
C21 Li2 C2 131.1(8) . .
C4 Li2 C2 36.1(3) . .
C25 Li2 C2 144.5(7) . .
C13 Li2 C3 60.2(4) . .
C8 Li2 C3 36.1(4) . .
C34 Li2 C3 131.5(7) . .
C21 Li2 C3 146.0(7) . .
C4 Li2 C3 35.7(4) . .
C25 Li2 C3 134.8(8) . .
C2 Li2 C3 59.9(4) . .
C13 Li2 C22 114.9(7) . .
C8 Li2 C22 146.8(7) . .
C34 Li2 C22 60.1(5) . .
C21 Li2 C22 36.1(4) . .
C4 Li2 C22 129.8(7) . .
C25 Li2 C22 59.7(5) . .
C2 Li2 C22 107.5(7) . .
C3 Li2 C22 165.4(8) . .
C13 Li2 C24 98.5(6) . .
C8 Li2 C24 117.0(7) . .
C34 Li2 C24 59.8(4) . .
C21 Li2 C24 59.6(4) . .
C4 Li2 C24 149.2(7) . .
C25 Li2 C24 35.8(4) . .
C2 Li2 C24 113.7(6) . .
C3 Li2 C24 153.1(8) . .
C22 Li2 C24 35.6(4) . .
C9 Li3 C31 125.8(8) . .
C9 Li3 C35 152.0(8) . .
C31 Li3 C35 36.6(4) . .
C9 Li3 C14 37.0(4) . .
C31 Li3 C14 153.3(8) . .
C35 Li3 C14 143.1(8) . .
C9 Li3 C12 33.4(4) . .
C31 Li3 C12 115.6(7) . .
C35 Li3 C12 151.9(8) . .
C14 Li3 C12 61.9(5) . .
C9 Li3 C37 117.0(7) . .
C31 Li3 C37 32.8(4) . .
C35 Li3 C37 61.1(5) . .
C14 Li3 C37 153.2(8) . .
C12 Li3 C37 92.0(6) . .
C9 Li3 C25 149.3(8) . .
C31 Li3 C25 67.8(5) . .
C35 Li3 C25 56.4(5) . .
C14 Li3 C25 138.5(7) . .
C12 Li3 C25 117.6(7) . .
C37 Li3 C25 57.1(4) . .
C9 Li3 C26 173.0(8) . .
C31 Li3 C26 61.0(5) . .
C35 Li3 C26 32.2(4) . .
C14 Li3 C26 136.2(8) . .
C12 Li3 C26 148.9(7) . .
C37 Li3 C26 69.6(5) . .
C25 Li3 C26 31.3(3) . .
C9 Li3 C24 127.8(8) . .
C31 Li3 C24 56.6(5) . .
C35 Li3 C24 66.9(5) . .
C14 Li3 C24 146.7(8) . .
C12 Li3 C24 94.9(6) . .
C37 Li3 C24 31.5(3) . .
C25 Li3 C24 30.9(3) . .
C26 Li3 C24 56.3(4) . .
C9 Li3 C13 56.7(5) . .
C31 Li3 C13 127.0(7) . .
C35 Li3 C13 147.4(8) . .
C14 Li3 C13 66.6(5) . .
C12 Li3 C13 31.8(3) . .
C37 Li3 C13 94.8(6) . .
C25 Li3 C13 92.8(6) . .
C26 Li3 C13 122.0(7) . .
C24 Li3 C13 81.1(5) . .
C9 Li3 C8 66.7(5) . .
C31 Li3 C8 148.9(8) . .
C35 Li3 C8 140.8(8) . .
C14 Li3 C8 55.0(4) . .
C12 Li3 C8 56.7(4) . .
C37 Li3 C8 117.2(6) . .
C25 Li3 C8 88.7(5) . .
C26 Li3 C8 108.6(6) . .
C24 Li3 C8 92.8(6) . .
C13 Li3 C8 30.3(3) . .
C9 Li3 C11 59.6(5) . .
C31 Li3 C11 174.6(8) . .
C35 Li3 C11 138.7(8) . .
C14 Li3 C11 31.1(4) . .
C12 Li3 C11 68.7(5) . .
C37 Li3 C11 147.2(7) . .
C25 Li3 C11 107.5(6) . .
C26 Li3 C11 113.6(6) . .
C24 Li3 C11 120.9(6) . .
C13 Li3 C11 54.8(4) . .
C8 Li3 C11 30.1(3) . .
C15 C1 C5 123.9(8) . .
C15 C1 Cs3 75.0(5) . .
C5 C1 Cs3 92.7(5) . .
C15 C1 Cs1 79.3(5) . .
C5 C1 Cs1 65.8(5) . .
Cs3 C1 Cs1 127.6(3) . .
C15 C1 H1 118.1 . .
C5 C1 H1 118.1 . .
Cs3 C1 H1 103.0 . .
Cs1 C1 H1 129.3 . .
C13 C2 C4 107.4(7) . .
C13 C2 C10 123.5(8) . .
C4 C2 C10 125.2(8) . .
C13 C2 Li2 70.7(6) . .
C4 C2 Li2 71.9(6) . .
C10 C2 Li2 140.2(7) . .
C13 C2 Li1 75.7(6) . .
C4 C2 Li1 143.8(6) . .
C10 C2 Li1 73.6(6) . .
Li2 C2 Li1 75.6(5) . .
C13 C2 Cs1 80.7(5) . .
C4 C2 Cs1 73.3(4) . .
C10 C2 Cs1 94.8(5) . .
Li2 C2 Cs1 124.9(5) . .
Li1 C2 Cs1 140.7(4) . .
C13 C2 Cs2 143.7(5) . .
C4 C2 Cs2 79.1(5) . .
C10 C2 Cs2 71.9(5) . .
Li2 C2 Cs2 78.1(4) . .
Li1 C2 Cs2 79.0(4) . .
Cs1 C2 Cs2 133.9(3) . .
C4 C3 C8 107.9(7) . .
C4 C3 C6 124.5(8) . .
C8 C3 C6 123.0(8) . .
C4 C3 Li2 72.0(6) . .
C8 C3 Li2 71.1(6) . .
C6 C3 Li2 141.7(7) . .
C4 C3 Cs1 77.0(5) . .
C8 C3 Cs1 81.7(5) . .
C6 C3 Cs1 89.2(5) . .
Li2 C3 Cs1 129.1(5) . .
C4 C3 Cs3 81.8(5) . .
C8 C3 Cs3 136.8(5) . .
C6 C3 Cs3 76.1(5) . .
Li2 C3 Cs3 72.6(4) . .
Cs1 C3 Cs3 140.6(3) . .
C4 C3 Cs4 144.9(5) . .
C8 C3 Cs4 74.9(5) . .
C6 C3 Cs4 74.5(5) . .
Li2 C3 Cs4 76.3(4) . .
Cs1 C3 Cs4 136.7(3) . .
Cs3 C3 Cs4 74.47(15) . .
C3 C4 C2 108.4(7) . .
C3 C4 C5 123.5(8) . .
C2 C4 C5 122.6(8) . .
C3 C4 Li2 72.3(6) . .
C2 C4 Li2 72.0(6) . .
C5 C4 Li2 142.9(7) . .
C3 C4 Cs1 77.1(5) . .
C2 C4 Cs1 80.9(4) . .
C5 C4 Cs1 87.8(5) . .
Li2 C4 Cs1 129.3(5) . .
C3 C4 Cs2 145.0(5) . .
C2 C4 Cs2 78.5(5) . .
C5 C4 Cs2 73.0(5) . .
Li2 C4 Cs2 77.9(4) . .
Cs1 C4 Cs2 137.5(3) . .
C3 C4 Cs3 76.6(5) . .
C2 C4 Cs3 139.1(5) . .
C5 C4 Cs3 80.0(5) . .
Li2 C4 Cs3 71.2(4) . .
Cs1 C4 Cs3 137.7(3) . .
Cs2 C4 Cs3 76.81(15) . .
C19 C5 C1 134.4(9) . .
C19 C5 C4 112.0(8) . .
C1 C5 C4 111.6(9) . .
C19 C5 Cs1 93.2(6) . .
C1 C5 Cs1 91.7(5) . .
C4 C5 Cs1 67.0(4) . .
C19 C5 Cs2 63.0(5) . .
C1 C5 Cs2 134.9(6) . .
C4 C5 Cs2 83.9(5) . .
Cs1 C5 Cs2 132.4(3) . .
C19 C5 Cs3 137.6(6) . .
C1 C5 Cs3 65.2(5) . .
C4 C5 Cs3 78.0(5) . .
Cs1 C5 Cs3 127.0(3) . .
Cs2 C5 Cs3 78.14(17) . .
C17 C6 C3 112.3(8) . .
C17 C6 C15 133.5(8) . .
C3 C6 C15 111.6(9) . .
C17 C6 Cs1 93.3(5) . .
C3 C6 Cs1 66.2(4) . .
C15 C6 Cs1 90.7(5) . .
C17 C6 Cs3 133.2(6) . .
C3 C6 Cs3 81.6(5) . .
C15 C6 Cs3 68.1(5) . .
Cs1 C6 Cs3 131.7(3) . .
C17 C6 Cs4 61.7(5) . .
C3 C6 Cs4 83.6(5) . .
C15 C6 Cs4 138.3(6) . .
Cs1 C6 Cs4 130.2(3) . .
Cs3 C6 Cs4 76.71(16) . .
C12 C7 C18 122.3(8) . .
C12 C7 Li1 87.5(6) . .
C18 C7 Li1 71.6(6) . .
C12 C7 Cs3 85.0(5) . 1_455
C18 C7 Cs3 142.1(6) . 1_455
Li1 C7 Cs3 85.3(5) . 1_455
C12 C7 H7 118.8 . .
C18 C7 H7 118.8 . .
Li1 C7 H7 111.8 . .
C13 C8 C3 107.9(8) . .
C13 C8 C11 123.4(8) . .
C3 C8 C11 124.8(8) . .
C13 C8 Li2 71.5(6) . .
C3 C8 Li2 72.8(6) . .
C11 C8 Li2 139.2(7) . .
C13 C8 Li3 72.3(6) . .
C3 C8 Li3 144.5(7) . .
C11 C8 Li3 75.9(6) . .
Li2 C8 Li3 73.9(6) . .
C13 C8 Cs1 80.0(5) . .
C3 C8 Cs1 72.7(5) . .
C11 C8 Cs1 95.8(5) . .
Li2 C8 Cs1 124.9(5) . .
Li3 C8 Cs1 138.9(5) . .
C13 C8 Cs4 142.9(5) . .
C3 C8 Cs4 83.4(5) . .
C11 C8 Cs4 68.6(5) . .
Li2 C8 Cs4 78.9(4) . .
Li3 C8 Cs4 78.4(4) . .
Cs1 C8 Cs4 136.5(3) . .
C12 C9 C14 123.6(8) . .
C12 C9 Li3 85.8(7) . .
C14 C9 Li3 74.8(7) . .
C12 C9 Cs3 82.8(5) . 1_455
C14 C9 Cs3 142.4(6) . 1_455
Li3 C9 Cs3 82.0(5) . 1_455
C12 C9 H9 118.2 . .
C14 C9 H9 118.2 . .
Li3 C9 H9 110.8 . .
Cs3 C9 H9 45.1 1_455 .
C18 C10 C16 135.1(9) . .
C18 C10 C2 112.3(8) . .
C16 C10 C2 111.3(8) . .
C18 C10 Li1 60.2(6) . .
C16 C10 Li1 143.5(8) . .
C2 C10 Li1 75.2(6) . .
C18 C10 Cs2 130.3(6) . .
C16 C10 Cs2 63.0(5) . .
C2 C10 Cs2 85.2(5) . .
Li1 C10 Cs2 82.6(4) . .
C18 C10 Cs1 103.1(6) . .
C16 C10 Cs1 88.5(6) . .
C2 C10 Cs1 62.2(4) . .
Li1 C10 Cs1 123.5(5) . .
Cs2 C10 Cs1 125.5(3) . .
C20 C11 C14 134.4(9) . .
C20 C11 C8 111.9(8) . .
C14 C11 C8 112.5(8) . .
C20 C11 Li3 147.3(8) . .
C14 C11 Li3 58.2(6) . .
C8 C11 Li3 74.0(6) . .
C20 C11 Cs4 65.7(5) . .
C14 C11 Cs4 124.7(6) . .
C8 C11 Cs4 88.7(5) . .
Li3 C11 Cs4 82.8(4) . .
C20 C11 Cs1 88.1(6) . .
C14 C11 Cs1 104.3(6) . .
C8 C11 Cs1 61.5(4) . .
Li3 C11 Cs1 120.4(5) . .
Cs4 C11 Cs1 130.0(3) . .
C9 C12 C7 135.6(8) . .
C9 C12 C13 111.5(8) . .
C7 C12 C13 112.2(8) . .
C9 C12 Li3 60.9(6) . .
C7 C12 Li3 137.3(7) . .
C13 C12 Li3 77.6(6) . .
C9 C12 Li1 140.5(7) . .
C7 C12 Li1 59.9(6) . .
C13 C12 Li1 76.0(6) . .
Li3 C12 Li1 84.8(5) . .
C9 C12 Cs3 75.7(5) . 1_455
C7 C12 Cs3 73.4(5) . 1_455
C13 C12 Cs3 144.6(5) . 1_455
Li3 C12 Cs3 76.6(4) . 1_455
Li1 C12 Cs3 77.9(4) . 1_455
C9 C12 Cs1 98.9(5) . .
C7 C12 Cs1 98.3(5) . .
C13 C12 Cs1 57.1(4) . .
Li3 C12 Cs1 119.6(4) . .
Li1 C12 Cs1 115.8(4) . .
Cs3 C12 Cs1 158.3(2) 1_455 .
C8 C13 C2 108.4(7) . .
C8 C13 C12 124.7(8) . .
C2 C13 C12 124.1(8) . .
C8 C13 Li2 72.3(6) . .
C2 C13 Li2 73.1(6) . .
C12 C13 Li2 135.8(7) . .
C8 C13 Li3 77.5(6) . .
C2 C13 Li3 144.1(7) . .
C12 C13 Li3 70.6(6) . .
Li2 C13 Li3 75.4(6) . .
C8 C13 Li1 145.3(6) . .
C2 C13 Li1 73.6(6) . .
C12 C13 Li1 72.6(6) . .
Li2 C13 Li1 75.5(5) . .
Li3 C13 Li1 82.1(5) . .
C8 C13 Cs1 75.2(4) . .
C2 C13 Cs1 74.3(4) . .
C12 C13 Cs1 101.5(5) . .
Li2 C13 Cs1 122.7(5) . .
Li3 C13 Cs1 139.1(5) . .
Li1 C13 Cs1 135.3(4) . .
C11 C14 C9 122.6(8) . .
C11 C14 Li3 90.7(7) . .
C9 C14 Li3 68.2(6) . .
C11 C14 H14 118.7 . .
C9 C14 H14 118.7 . .
Li3 C14 H14 111.9 . .
C1 C15 C6 123.7(8) . .
C1 C15 Cs3 81.1(5) . .
C6 C15 Cs3 88.6(5) . .
C1 C15 Cs1 78.8(5) . .
C6 C15 Cs1 66.5(5) . .
Cs3 C15 Cs1 130.0(3) . .
C1 C15 H15 118.1 . .
C6 C15 H15 118.1 . .
Cs3 C15 H15 100.9 . .
Cs1 C15 H15 128.9 . .
C19 C16 C10 124.3(9) . .
C19 C16 Cs2 78.2(6) . .
C10 C16 Cs2 92.9(6) . .
C19 C16 Cs1 74.9(6) . .
C10 C16 Cs1 69.9(5) . .
Cs2 C16 Cs1 130.0(3) . .
C19 C16 H16 117.8 . .
C10 C16 H16 117.8 . .
Cs2 C16 H16 99.5 . .
Cs1 C16 H16 130.3 . .
C6 C17 C20 124.9(8) . .
C6 C17 Cs4 96.0(6) . .
C20 C17 Cs4 72.1(5) . .
C6 C17 Cs1 64.9(5) . .
C20 C17 Cs1 84.2(6) . .
Cs4 C17 Cs1 132.7(3) . .
C6 C17 H17 117.5 . .
C20 C17 H17 117.5 . .
Cs4 C17 H17 102.7 . .
Cs1 C17 H17 124.6 . .
C10 C18 C7 124.1(8) . .
C10 C18 Li1 87.6(7) . .
C7 C18 Li1 71.2(6) . .
C10 C18 H18 117.9 . .
C7 C18 H18 117.9 . .
Li1 C18 H18 112.9 . .
C16 C19 C5 124.2(9) . .
C16 C19 Cs2 75.7(6) . .
C5 C19 Cs2 93.2(6) . .
C16 C19 Cs1 83.8(6) . .
C5 C19 Cs1 64.5(5) . .
Cs2 C19 Cs1 133.0(3) . .
C16 C19 H19 117.9 . .
C5 C19 H19 117.9 . .
Cs2 C19 H19 101.8 . .
Cs1 C19 H19 125.1 . .
C11 C20 C17 123.0(9) . .
C11 C20 Cs4 90.0(6) . .
C17 C20 Cs4 82.3(6) . .
C11 C20 Cs1 70.5(5) . .
C17 C20 Cs1 74.5(5) . .
Cs4 C20 Cs1 132.8(3) . .
C11 C20 H20 118.5 . .
C17 C20 H20 118.5 . .
Cs4 C20 H20 98.1 . .
Cs1 C20 H20 129.1 . .
C34 C21 C22 108.4(7) . .
C34 C21 C30 123.3(9) . .
C22 C21 C30 123.3(9) . .
C34 C21 Li2 71.9(6) . .
C22 C21 Li2 72.6(6) . .
C30 C21 Li2 141.5(7) . .
C34 C21 Cs5 81.7(5) . .
C22 C21 Cs5 81.3(5) . .
C30 C21 Cs5 84.5(5) . .
Li2 C21 Cs5 134.0(5) . .
C34 C21 Cs2 145.9(6) . .
C22 C21 Cs2 76.5(5) . .
C30 C21 Cs2 73.5(5) . .
Li2 C21 Cs2 77.9(4) . .
Cs5 C21 Cs2 131.9(3) . .
C34 C21 Cs3 78.9(5) . .
C22 C21 Cs3 137.5(5) . .
C30 C21 Cs3 78.2(5) . .
Li2 C21 Cs3 70.3(4) . .
Cs5 C21 Cs3 140.6(3) . .
Cs2 C21 Cs3 76.18(16) . .
C24 C22 C21 107.5(8) . .
C24 C22 C23 122.7(8) . .
C21 C22 C23 124.6(8) . .
C24 C22 Li2 72.5(6) . .
C21 C22 Li2 71.3(6) . .
C23 C22 Li2 142.1(7) . .
C24 C22 Li1 73.9(6) . .
C21 C22 Li1 144.6(7) . .
C23 C22 Li1 76.3(6) . .
Li2 C22 Li1 75.9(5) . .
C24 C22 Cs5 84.1(5) . .
C21 C22 Cs5 72.5(5) . .
C23 C22 Cs5 89.8(5) . .
Li2 C22 Cs5 127.7(5) . .
Li1 C22 Cs5 141.0(4) . .
C24 C22 Cs2 145.2(5) . .
C21 C22 Cs2 81.0(5) . .
C23 C22 Cs2 71.3(5) . .
Li2 C22 Cs2 79.0(4) . .
Li1 C22 Cs2 80.1(4) . .
Cs5 C22 Cs2 130.0(3) . .
C39 C23 C22 112.1(8) . .
C39 C23 C27 134.4(9) . .
C22 C23 C27 112.2(8) . .
C39 C23 Li1 147.5(7) . .
C22 C23 Li1 72.5(6) . .
C27 C23 Li1 59.5(6) . .
C39 C23 Cs2 65.9(5) . .
C22 C23 Cs2 85.5(5) . .
C27 C23 Cs2 127.9(6) . .
Li1 C23 Cs2 83.0(4) . .
C39 C23 Cs5 83.0(6) . .
C22 C23 Cs5 66.0(5) . .
C27 C23 Cs5 105.7(5) . .
Li1 C23 Cs5 125.1(4) . .
Cs2 C23 Cs5 125.9(3) . .
C22 C24 C25 108.3(7) . .
C22 C24 C37 125.2(8) . .
C25 C24 C37 124.0(8) . .
C22 C24 Li2 71.9(6) . .
C25 C24 Li2 71.6(6) . .
C37 C24 Li2 136.6(6) . .
C22 C24 Li1 75.0(6) . .
C25 C24 Li1 144.2(7) . .
C37 C24 Li1 72.2(6) . .
Li2 C24 Li1 76.1(5) . .
C22 C24 Li3 143.8(6) . .
C25 C24 Li3 73.7(6) . .
C37 C24 Li3 72.7(6) . .
Li2 C24 Li3 74.9(5) . .
Li1 C24 Li3 83.4(6) . .
C22 C24 Cs5 71.2(4) . .
C25 C24 Cs5 78.0(4) . .
C37 C24 Cs5 102.7(5) . .
Li2 C24 Cs5 120.6(4) . .
Li1 C24 Cs5 133.4(5) . .
Li3 C24 Cs5 140.8(5) . .
C34 C25 C24 108.1(8) . .
C34 C25 C26 124.0(8) . .
C24 C25 C26 123.7(8) . .
C34 C25 Li2 71.4(6) . .
C24 C25 Li2 72.6(6) . .
C26 C25 Li2 140.0(7) . .
C34 C25 Li3 143.6(7) . .
C24 C25 Li3 75.3(6) . .
C26 C25 Li3 74.8(6) . .
Li2 C25 Li3 75.5(5) . .
C34 C25 Cs5 71.2(5) . .
C24 C25 Cs5 77.6(5) . .
C26 C25 Cs5 99.0(5) . .
Li2 C25 Cs5 120.9(5) . .
Li3 C25 Cs5 141.7(4) . .
C34 C25 Cs4 79.7(5) . .
C24 C25 Cs4 144.4(5) . .
C26 C25 Cs4 70.6(5) . .
Li2 C25 Cs4 77.7(4) . .
Li3 C25 Cs4 78.7(4) . .
Cs5 C25 Cs4 135.9(2) . .
C35 C26 C25 112.3(8) . .
C35 C26 C40 133.6(9) . .
C25 C26 C40 112.4(9) . .
C35 C26 Li3 61.2(6) . .
C25 C26 Li3 73.9(6) . .
C40 C26 Li3 145.2(8) . .
C35 C26 Cs4 129.4(6) . .
C25 C26 Cs4 87.0(5) . .
C40 C26 Cs4 64.3(5) . .
Li3 C26 Cs4 82.5(4) . .
C35 C26 Cs5 103.3(6) . .
C25 C26 Cs5 59.5(5) . .
C40 C26 Cs5 89.4(6) . .
Li3 C26 Cs5 120.4(5) . .
Cs4 C26 Cs5 126.1(3) . .
C23 C27 C32 123.1(8) . .
C23 C27 Li1 88.3(6) . .
C32 C27 Li1 69.2(6) . .
C23 C27 H27 118.5 . .
C32 C27 H27 118.5 . .
Li1 C27 H27 113.7 . .
C33 C28 C34 112.9(9) . .
C33 C28 C36 132.9(10) . .
C34 C28 C36 112.0(10) . .
C33 C28 Cs5 97.3(6) . .
C34 C28 Cs5 65.7(5) . .
C36 C28 Cs5 88.5(6) . .
C33 C28 Cs4 63.1(6) . .
C34 C28 Cs4 85.3(6) . .
C36 C28 Cs4 134.5(6) . .
Cs5 C28 Cs4 135.9(3) . .
C33 C28 Cs3 134.8(7) . .
C34 C28 Cs3 80.5(5) . .
C36 C28 Cs3 66.5(5) . .
Cs5 C28 Cs3 126.4(3) . .
Cs4 C28 Cs3 76.14(18) . .
C36 C29 C30 123.4(9) . .
C36 C29 Cs3 77.7(6) . .
C30 C29 Cs3 91.5(5) . .
C36 C29 Cs5 83.2(6) . .
C30 C29 Cs5 63.4(5) . .
Cs3 C29 Cs5 131.7(3) . .
C36 C29 H29 118.3 . .
C30 C29 H29 118.3 . .
Cs3 C29 H29 101.3 . .
Cs5 C29 H29 126.7 . .
C38 C30 C21 112.1(9) . .
C38 C30 C29 132.4(9) . .
C21 C30 C29 112.4(10) . .
C38 C30 Cs5 86.9(6) . .
C21 C30 Cs5 69.6(5) . .
C29 C30 Cs5 93.4(6) . .
C38 C30 Cs2 64.3(5) . .
C21 C30 Cs2 83.8(5) . .
C29 C30 Cs2 136.5(6) . .
Cs5 C30 Cs2 129.8(3) . .
C38 C30 Cs3 137.8(6) . .
C21 C30 Cs3 80.3(5) . .
C29 C30 Cs3 66.3(5) . .
Cs5 C30 Cs3 133.8(3) . .
Cs2 C30 Cs3 78.06(17) . .
C37 C31 C35 123.4(8) . .
C37 C31 Li3 86.8(7) . .
C35 C31 Li3 73.3(6) . .
C37 C31 Cs3 85.4(5) . 1_455
C35 C31 Cs3 141.9(6) . 1_455
Li3 C31 Cs3 85.4(5) . 1_455
C37 C31 H31 118.3 . .
C35 C31 H31 118.3 . .
Li3 C31 H31 111.3 . .
C37 C32 C27 122.8(8) . .
C37 C32 Li1 85.9(6) . .
C27 C32 Li1 73.5(6) . .
C37 C32 Cs3 81.9(5) . 1_455
C27 C32 Cs3 145.4(6) . 1_455
Li1 C32 Cs3 86.0(5) . 1_455
C37 C32 H32 118.6 . .
C27 C32 H32 118.6 . .
Li1 C32 H32 111.8 . .
C40 C33 C28 124.0(9) . .
C40 C33 Cs4 76.3(6) . .
C28 C33 Cs4 93.7(6) . .
C40 C33 H33 118.0 . .
C28 C33 H33 118.0 . .
Cs4 C33 H33 100.5 . .
C21 C34 C25 107.7(7) . .
C21 C34 C28 124.1(9) . .
C25 C34 C28 123.0(9) . .
C21 C34 Li2 72.1(6) . .
C25 C34 Li2 72.6(6) . .
C28 C34 Li2 141.2(7) . .
C21 C34 Cs5 72.4(5) . .
C25 C34 Cs5 83.9(5) . .
C28 C34 Cs5 90.2(5) . .
Li2 C34 Cs5 128.3(5) . .
C21 C34 Cs4 145.0(6) . .
C25 C34 Cs4 78.6(5) . .
C28 C34 Cs4 72.4(6) . .
Li2 C34 Cs4 77.5(4) . .
Cs5 C34 Cs4 142.2(3) . .
C21 C34 Cs3 79.9(5) . .
C25 C34 Cs3 137.7(5) . .
C28 C34 Cs3 77.8(5) . .
Li2 C34 Cs3 70.6(4) . .
Cs5 C34 Cs3 136.1(3) . .
Cs4 C34 Cs3 73.86(15) . .
C26 C35 C31 123.3(8) . .
C26 C35 Li3 86.6(7) . .
C31 C35 Li3 70.1(6) . .
C26 C35 H35 118.4 . .
C31 C35 H35 118.4 . .
Li3 C35 H35 114.9 . .
C29 C36 C28 123.5(9) . .
C29 C36 Cs3 78.8(6) . .
C28 C36 Cs3 91.2(6) . .
C29 C36 Cs5 74.8(6) . .
C28 C36 Cs5 69.0(5) . .
Cs3 C36 Cs5 128.5(3) . .
C29 C36 H36 118.3 . .
C28 C36 H36 118.3 . .
Cs3 C36 H36 100.5 . .
Cs5 C36 H36 130.9 . .
C32 C37 C31 135.5(8) . .
C32 C37 C24 111.9(8) . .
C31 C37 C24 111.9(8) . .
C32 C37 Li1 60.9(6) . .
C31 C37 Li1 139.5(7) . .
C24 C37 Li1 75.7(6) . .
C32 C37 Li3 139.8(7) . .
C31 C37 Li3 60.5(6) . .
C24 C37 Li3 75.8(6) . .
Li1 C37 Li3 85.1(6) . .
C32 C37 Cs3 76.1(5) . 1_455
C31 C37 Cs3 72.4(5) . 1_455
C24 C37 Cs3 145.5(5) . 1_455
Li1 C37 Cs3 80.3(4) . 1_455
Li3 C37 Cs3 77.8(4) . 1_455
C32 C37 Cs5 95.7(5) . .
C31 C37 Cs5 102.0(5) . .
C24 C37 Cs5 56.3(4) . .
Li1 C37 Cs5 113.7(4) . .
Li3 C37 Cs5 118.6(4) . .
Cs3 C37 Cs5 158.2(2) 1_455 .
C30 C38 C39 125.0(9) . .
C30 C38 Cs2 92.2(6) . .
C39 C38 Cs2 74.6(6) . .
C30 C38 Cs5 69.2(5) . .
C39 C38 Cs5 82.9(6) . .
Cs2 C38 Cs5 134.7(3) . .
C30 C38 H38 117.5 . .
C39 C38 H38 117.5 . .
Cs2 C38 H38 104.2 . .
Cs5 C38 H38 121.2 . .
C23 C39 C38 122.8(9) . .
C23 C39 Cs2 89.6(6) . .
C38 C39 Cs2 79.1(6) . .
C23 C39 Cs5 73.9(5) . .
C38 C39 Cs5 73.7(6) . .
Cs2 C39 Cs5 132.2(3) . .
C23 C39 H39 118.6 . .
C38 C39 H39 118.6 . .
Cs2 C39 H39 101.8 . .
Cs5 C39 H39 125.7 . .
C33 C40 C26 123.3(10) . .
C33 C40 Cs4 78.3(6) . .
C26 C40 Cs4 91.8(6) . .
C33 C40 H40 118.3 . .
C26 C40 H40 118.3 . .
Cs4 C40 H40 100.4 . .
C42 O1 C41 120(2) . .
C42 O1 Cs1 121.9(10) . .
C41 O1 Cs1 107.7(17) . .
C44 O2 C43 104.8(18) . .
C44 O2 Cs1 111.9(10) . .
C43 O2 Cs1 116.2(9) . .
C44 O2 Cs1 105.3(11) . 2_667
C43 O2 Cs1 101.1(14) . 2_667
Cs1 O2 Cs1 116.3(7) . 2_667
C46 O3 C45 112.8(16) . .
C46 O3 Cs1 116.4(15) . .
C45 O3 Cs1 122.4(10) . .
O1 C41 H41A 109.5 . .
O1 C41 H41B 109.5 . .
H41A C41 H41B 109.5 . .
O1 C41 H41C 109.5 . .
H41A C41 H41C 109.5 . .
H41B C41 H41C 109.5 . .
O1 C42 C43 121.7(18) . .
O1 C42 H42A 106.9 . .
C43 C42 H42A 106.9 . .
O1 C42 H42B 106.9 . .
C43 C42 H42B 106.9 . .
H42A C42 H42B 106.7 . .
C42 C43 O2 116.1(16) . .
C42 C43 H43A 108.3 . .
O2 C43 H43A 108.3 . .
C42 C43 H43B 108.3 . .
O2 C43 H43B 108.3 . .
H43A C43 H43B 107.4 . .
O2 C44 C45 110.1(15) . .
O2 C44 H44A 109.6 . .
C45 C44 H44A 109.6 . .
O2 C44 H44B 109.6 . .
C45 C44 H44B 109.6 . .
H44A C44 H44B 108.2 . .
O3 C45 C44 108.8(16) . .
O3 C45 H45A 109.9 . .
C44 C45 H45A 109.9 . .
O3 C45 H45B 109.9 . .
C44 C45 H45B 109.9 . .
H45A C45 H45B 108.3 . .
O3 C46 H46A 109.5 . .
O3 C46 H46B 109.5 . .
H46A C46 H46B 109.5 . .
O3 C46 H46C 109.5 . .
H46A C46 H46C 109.5 . .
H46B C46 H46C 109.5 . .
C42X O1X C41X 117(3) . .
C42X O1X Cs1 119.7(16) . .
C41X O1X Cs1 110(3) . .
C44X O2X C43X 117(3) . .
C44X O2X Cs1 104(3) . .
C43X O2X Cs1 107(2) . .
Cs1 O2X Cs1 111.7(15) . 2_667
C46X O3X C45X 111(2) . .
C46X O3X Cs1 122(3) . .
C45X O3X Cs1 125.9(16) . .
O1X C41X H41D 109.5 . .
O1X C41X H41E 109.5 . .
H41D C41X H41E 109.5 . .
O1X C41X H41F 109.5 . .
H41D C41X H41F 109.5 . .
H41E C41X H41F 109.5 . .
O1X C42X C43X 116(3) . .
O1X C42X H42C 108.2 . .
C43X C42X H42C 108.2 . .
O1X C42X H42D 108.2 . .
C43X C42X H42D 108.2 . .
H42C C42X H42D 107.4 . .
C42X C43X O2X 109(3) . .
C42X C43X H43C 109.9 . .
O2X C43X H43C 109.9 . .
Cs1 C43X H43C 71.8 2_667 .
C42X C43X H43D 109.9 . .
O2X C43X H43D 109.9 . .
Cs1 C43X H43D 47.0 2_667 .
H43C C43X H43D 108.3 . .
O2X C44X C45X 108(2) . .
O2X C44X H44C 110.0 . .
C45X C44X H44C 110.0 . .
Cs1 C44X H44C 65.2 2_667 .
O2X C44X H44D 110.0 . .
C45X C44X H44D 110.0 . .
Cs1 C44X H44D 50.0 2_667 .
H44C C44X H44D 108.4 . .
O3X C45X C44X 107(3) . .
C44X C45X Cs1 76.9(16) . .
O3X C45X H45C 110.3 . .
C44X C45X H45C 110.3 . .
Cs1 C45X H45C 142.9 . .
O3X C45X H45D 110.3 . .
C44X C45X H45D 110.3 . .
Cs1 C45X H45D 102.1 . .
H45C C45X H45D 108.6 . .
O3X C46X H46D 109.5 . .
O3X C46X H46E 109.5 . .
H46D C46X H46E 109.5 . .
O3X C46X H46F 109.5 . .
H46D C46X H46F 109.5 . .
H46E C46X H46F 109.5 . .
C60 O12 C59 117.0(19) . .
C60 O12 Cs4 105.7(13) . .
C59 O12 Cs4 97.6(16) . .
C62 O13 C61 115.2(14) . .
C62 O13 Cs4 119.0(10) . .
C61 O13 Cs4 121.0(11) . .
C63 O14 C64 110.6(13) . .
C63 O14 Cs4 106.2(12) . .
C64 O14 Cs4 100.5(10) . .
O12 C59 H59A 109.5 . .
O12 C59 H59B 109.5 . .
H59A C59 H59B 109.5 . .
O12 C59 H59C 109.5 . .
H59A C59 H59C 109.5 . .
H59B C59 H59C 109.5 . .
O12 C60 C61 115.0(18) . .
O12 C60 H60A 108.5 . .
C61 C60 H60A 108.5 . .
O12 C60 H60B 108.5 . .
C61 C60 H60B 108.5 . .
H60A C60 H60B 107.5 . .
C60 C61 O13 110.2(17) . .
C60 C61 H61A 109.6 . .
O13 C61 H61A 109.6 . .
C60 C61 H61B 109.6 . .
O13 C61 H61B 109.6 . .
H61A C61 H61B 108.1 . .
O13 C62 C63 109.4(16) . .
O13 C62 H62A 109.8 . .
C63 C62 H62A 109.8 . .
O13 C62 H62B 109.8 . .
C63 C62 H62B 109.8 . .
H62A C62 H62B 108.2 . .
O14 C63 C62 107.5(16) . .
O14 C63 H63A 110.2 . .
C62 C63 H63A 110.2 . .
O14 C63 H63B 110.2 . .
C62 C63 H63B 110.2 . .
H63A C63 H63B 108.5 . .
O14 C64 H64A 109.5 . .
O14 C64 H64B 109.5 . .
H64A C64 H64B 109.5 . .
O14 C64 H64C 109.5 . .
H64A C64 H64C 109.5 . .
H64B C64 H64C 109.5 . .
C60X O12X C59X 116(2) . .
C60X O12X Cs4 111.1(16) . .
C59X O12X Cs4 105.9(18) . .
C62X O13X C61X 115.3(18) . .
C62X O13X Cs4 124.0(15) . .
C61X O13X Cs4 113.4(14) . .
C64X O14X C63X 114(2) . .
C64X O14X Cs4 102(2) . .
C63X O14X Cs4 109.1(18) . .
O12X C59X H59D 109.5 . .
O12X C59X H59E 109.5 . .
H59D C59X H59E 109.5 . .
O12X C59X H59F 109.5 . .
H59D C59X H59F 109.5 . .
H59E C59X H59F 109.5 . .
O12X C60X C61X 120(2) . .
O12X C60X H60C 107.2 . .
C61X C60X H60C 107.2 . .
O12X C60X H60D 107.2 . .
C61X C60X H60D 107.2 . .
H60C C60X H60D 106.9 . .
C60X C61X O13X 111(2) . .
C60X C61X H61C 109.3 . .
O13X C61X H61C 109.3 . .
C60X C61X H61D 109.3 . .
O13X C61X H61D 109.3 . .
H61C C61X H61D 108.0 . .
O13X C62X C63X 109(2) . .
O13X C62X H62C 109.8 . .
C63X C62X H62C 109.8 . .
O13X C62X H62D 109.8 . .
C63X C62X H62D 109.8 . .
H62C C62X H62D 108.3 . .
O14X C63X C62X 107(2) . .
O14X C63X H63C 110.4 . .
C62X C63X H63C 110.4 . .
O14X C63X H63D 110.4 . .
C62X C63X H63D 110.4 . .
H63C C63X H63D 108.6 . .
O14X C64X H64D 109.5 . .
O14X C64X H64E 109.5 . .
H64D C64X H64E 109.5 . .
O14X C64X H64F 109.5 . .
H64D C64X H64F 109.5 . .
H64E C64X H64F 109.5 . .
C48 O4 C47 111.8(12) . .
C48 O4 Cs2 105.4(8) . .
C47 O4 Cs2 95.1(10) . .
C50 O5 C49 114.4(10) . .
C50 O5 Cs2 118.4(7) . .
C49 O5 Cs2 117.0(7) . .
C51 O6 C52 112.7(10) . .
C51 O6 Cs2 110.0(8) . .
C52 O6 Cs2 101.1(9) . .
O4 C47 H47A 109.5 . .
O4 C47 H47B 109.5 . .
H47A C47 H47B 109.5 . .
O4 C47 H47C 109.5 . .
H47A C47 H47C 109.5 . .
H47B C47 H47C 109.5 . .
O4 C48 C49 108.1(13) . .
O4 C48 H48A 110.1 . .
C49 C48 H48A 110.1 . .
O4 C48 H48B 110.1 . .
C49 C48 H48B 110.1 . .
H48A C48 H48B 108.4 . .
O5 C49 C48 111.2(12) . .
O5 C49 H49A 109.4 . .
C48 C49 H49A 109.4 . .
O5 C49 H49B 109.4 . .
C48 C49 H49B 109.4 . .
H49A C49 H49B 108.0 . .
O5 C50 C51 110.0(10) . .
O5 C50 H50A 109.7 . .
C51 C50 H50A 109.7 . .
O5 C50 H50B 109.7 . .
C51 C50 H50B 109.7 . .
H50A C50 H50B 108.2 . .
O6 C51 C50 110.4(11) . .
O6 C51 H51A 109.6 . .
C50 C51 H51A 109.6 . .
O6 C51 H51B 109.6 . .
C50 C51 H51B 109.6 . .
H51A C51 H51B 108.1 . .
O6 C52 H52A 109.5 . .
O6 C52 H52B 109.5 . .
H52A C52 H52B 109.5 . .
O6 C52 H52C 109.5 . .
H52A C52 H52C 109.5 . .
H52B C52 H52C 109.5 . .
C48X O4X C47X 113(3) . .
C48X O4X Cs2 112(2) . .
C47X O4X Cs2 116(3) . .
C50X O5X C49X 114(2) . .
C50X O5X Cs2 120(2) . .
C49X O5X Cs2 112(2) . .
C51X O6X C52X 110(3) . .
C51X O6X Cs2 107(3) . .
C52X O6X Cs2 111(5) . .
O4X C47X H47D 109.5 . .
O4X C47X H47E 109.5 . .
H47D C47X H47E 109.5 . .
O4X C47X H47F 109.5 . .
H47D C47X H47F 109.5 . .
H47E C47X H47F 109.5 . .
O4X C48X C49X 110(3) . .
O4X C48X H48C 109.6 . .
C49X C48X H48C 109.6 . .
O4X C48X H48D 109.6 . .
C49X C48X H48D 109.6 . .
H48C C48X H48D 108.1 . .
O5X C49X C48X 110(3) . .
O5X C49X H49C 109.7 . .
C48X C49X H49C 109.7 . .
O5X C49X H49D 109.7 . .
C48X C49X H49D 109.7 . .
H49C C49X H49D 108.2 . .
O5X C50X C51X 111(2) . .
O5X C50X H50C 109.5 . .
C51X C50X H50C 109.5 . .
O5X C50X H50D 109.5 . .
C51X C50X H50D 109.5 . .
H50C C50X H50D 108.1 . .
O6X C51X C50X 109(2) . .
O6X C51X H51C 109.9 . .
C50X C51X H51C 109.9 . .
O6X C51X H51D 109.9 . .
C50X C51X H51D 109.9 . .
H51C C51X H51D 108.3 . .
O6X C52X H52D 109.5 . .
O6X C52X H52E 109.5 . .
H52D C52X H52E 109.5 . .
O6X C52X H52F 109.5 . .
H52D C52X H52F 109.5 . .
H52E C52X H52F 109.5 . .
C54 O7 C53 112.0(7) . .
C54 O7 Cs5 124.7(6) . 2_656
C53 O7 Cs5 93.3(5) . 2_656
C54 O7 Cs5 104.2(5) . .
C53 O7 Cs5 95.8(5) . .
Cs5 O7 Cs5 121.82(19) 2_656 .
C56 O8 C55 113.1(8) . .
C56 O8 Cs5 121.5(6) . .
C55 O8 Cs5 118.9(5) . .
C57 O9 C58 111.3(9) . .
C57 O9 Cs5 107.2(6) . .
C58 O9 Cs5 106.2(7) . .
O7 C53 H53A 109.5 . .
O7 C53 H53B 109.5 . .
H53A C53 H53B 109.5 . .
O7 C53 H53C 109.5 . .
H53A C53 H53C 109.5 . .
H53B C53 H53C 109.5 . .
O7 C54 C55 108.7(8) . .
O7 C54 H54A 110.0 . .
C55 C54 H54A 110.0 . .
O7 C54 H54B 110.0 . .
C55 C54 H54B 110.0 . .
H54A C54 H54B 108.3 . .
O8 C55 C54 108.8(8) . .
O8 C55 H55A 109.9 . .
C54 C55 H55A 109.9 . .
O8 C55 H55B 109.9 . .
C54 C55 H55B 109.9 . .
H55A C55 H55B 108.3 . .
O8 C56 C57 109.5(9) . .
O8 C56 H56A 109.8 . .
C57 C56 H56A 109.8 . .
O8 C56 H56B 109.8 . .
C57 C56 H56B 109.8 . .
H56A C56 H56B 108.2 . .
O9 C57 C56 109.3(9) . .
O9 C57 H57A 109.8 . .
C56 C57 H57A 109.8 . .
O9 C57 H57B 109.8 . .
C56 C57 H57B 109.8 . .
H57A C57 H57B 108.3 . .
O9 C58 H58A 109.5 . .
O9 C58 H58B 109.5 . .
H58A C58 H58B 109.5 . .
O9 C58 H58C 109.5 . .
H58A C58 H58C 109.5 . .
H58B C58 H58C 109.5 . .

loop_
_geom_bond_atom_site_label_1
_geom_bond_atom_site_label_2
_geom_bond_distance
_geom_bond_site_symmetry_2
Cs1 O3X 2.91(4) .
Cs1 O1X 3.11(3) .
Cs1 C4 3.128(8) .
Cs1 C3 3.129(8) .
Cs1 O1 3.137(18) .
Cs1 O3 3.143(18) .
Cs1 C44X 3.19(4) 2_667
Cs1 C2 3.224(8) .
Cs1 C8 3.244(8) .
Cs1 O2X 3.28(4) .
Cs1 C43X 3.29(3) 2_667
Cs1 C13 3.305(8) .
Cs1 H43D 2.71(3) 2_667
Cs1 H44D 2.66(3) 2_667
Cs2 O4X 2.65(3) .
Cs2 O5X 2.83(3) .
Cs2 O6X 3.05(5) .
Cs2 O6 3.102(12) .
Cs2 O4 3.103(10) .
Cs2 C16 3.112(10) .
Cs2 O5 3.116(10) .
Cs2 C39 3.132(10) .
Cs2 C19 3.144(10) .
Cs2 C38 3.190(10) .
Cs2 C23 3.431(9) .
Cs2 C10 3.488(9) .
Cs3 C15 3.378(9) .
Cs3 C1 3.456(9) .
Cs3 C36 3.464(10) .
Cs3 C29 3.478(10) .
Cs3 C31 3.585(9) 1_655
Cs3 C6 3.640(9) .
Cs3 C32 3.675(9) 1_655
Cs3 C7 3.689(10) 1_655
Cs3 C3 3.710(8) .
Cs3 C9 3.745(9) 1_655
Cs3 C37 3.748(8) 1_655
Cs3 C4 3.776(8) .
Cs4 O12X 2.68(2) .
Cs4 O13X 2.839(18) .
Cs4 O14X 3.08(2) .
Cs4 O14 3.110(13) .
Cs4 C20 3.136(10) .
Cs4 O13 3.146(12) .
Cs4 C40 3.186(10) .
Cs4 C33 3.211(11) .
Cs4 O12 3.256(16) .
Cs4 C17 3.266(10) .
Cs4 C11 3.442(9) .
Cs4 C26 3.534(9) .
Cs5 C21 3.066(8) .
Cs5 O7 3.120(6) 2_656
Cs5 O8 3.158(7) .
Cs5 O7 3.177(6) .
Cs5 C22 3.177(8) .
Cs5 C34 3.183(8) .
Cs5 O9 3.249(8) .
Cs5 C30 3.256(9) .
Cs5 C24 3.338(7) .
Cs5 C25 3.343(8) .
Cs5 C38 3.478(10) .
Cs5 C23 3.479(9) .
Li1 C32 2.255(17) .
Li1 C7 2.281(18) .
Li1 C18 2.287(17) .
Li1 C27 2.312(18) .
Li1 C37 2.575(17) .
Li1 C24 2.620(16) .
Li1 C10 2.633(17) .
Li1 C22 2.634(16) .
Li1 C12 2.635(19) .
Li1 C2 2.654(17) .
Li1 C13 2.680(18) .
Li1 C23 2.683(18) .
Li2 C13 2.260(15) .
Li2 C8 2.270(16) .
Li2 C34 2.276(16) .
Li2 C21 2.279(16) .
Li2 C4 2.290(16) .
Li2 C25 2.291(16) .
Li2 C2 2.292(16) .
Li2 C3 2.293(16) .
Li2 C22 2.297(16) .
Li2 C24 2.304(16) .
Li3 C9 2.254(18) .
Li3 C31 2.281(18) .
Li3 C35 2.323(18) .
Li3 C14 2.341(18) .
Li3 C12 2.573(18) .
Li3 C37 2.617(18) .
Li3 C25 2.636(18) .
Li3 C26 2.647(19) .
Li3 C24 2.656(18) .
Li3 C13 2.664(18) .
Li3 C8 2.731(18) .
Li3 C11 2.755(18) .
C1 C15 1.417(14) .
C1 C5 1.427(13) .
C1 H1 0.9500 .
C2 C13 1.413(12) .
C2 C4 1.418(11) .
C2 C10 1.425(12) .
C3 C4 1.405(12) .
C3 C8 1.415(12) .
C3 C6 1.426(12) .
C4 C5 1.447(12) .
C5 C19 1.424(14) .
C6 C17 1.403(14) .
C6 C15 1.441(14) .
C7 C12 1.420(13) .
C7 C18 1.460(14) .
C7 H7 0.9500 .
C8 C13 1.409(12) .
C8 C11 1.424(13) .
C9 C12 1.418(13) .
C9 C14 1.459(14) .
C9 H9 0.9500 .
C10 C18 1.405(13) .
C10 C16 1.425(14) .
C11 C20 1.420(13) .
C11 C14 1.422(13) .
C12 C13 1.439(11) .
C14 H14 0.9500 .
C15 H15 0.9500 .
C16 C19 1.417(14) .
C16 H16 0.9500 .
C17 C20 1.426(14) .
C17 H17 0.9500 .
C18 H18 0.9500 .
C19 H19 0.9500 .
C20 H20 0.9500 .
C21 C34 1.405(13) .
C21 C22 1.419(12) .
C21 C30 1.427(12) .
C22 C24 1.405(12) .
C22 C23 1.428(12) .
C23 C39 1.421(13) .
C23 C27 1.431(13) .
C24 C25 1.412(11) .
C24 C37 1.434(11) .
C25 C34 1.411(12) .
C25 C26 1.424(12) .
C26 C35 1.415(13) .
C26 C40 1.433(13) .
C27 C32 1.459(13) .
C27 H27 0.9500 .
C28 C33 1.417(16) .
C28 C34 1.428(13) .
C28 C36 1.435(15) .
C29 C36 1.408(17) .
C29 C30 1.434(15) .
C29 H29 0.9500 .
C30 C38 1.409(15) .
C31 C37 1.418(13) .
C31 C35 1.448(13) .
C31 H31 0.9500 .
C32 C37 1.416(12) .
C32 H32 0.9500 .
C33 C40 1.407(16) .
C33 H33 0.9500 .
C35 H35 0.9500 .
C36 H36 0.9500 .
C38 C39 1.435(15) .
C38 H38 0.9500 .
C39 H39 0.9500 .
C40 H40 0.9500 .
O1 C42 1.352(15) .
O1 C41 1.40(2) .
O2 C44 1.39(2) .
O2 C43 1.445(19) .
O3 C46 1.407(18) .
O3 C45 1.409(16) .
C41 H41A 0.9800 .
C41 H41B 0.9800 .
C41 H41C 0.9800 .
C42 C43 1.377(19) .
C42 H42A 0.9900 .
C42 H42B 0.9900 .
C43 H43A 0.9900 .
C43 H43B 0.9900 .
C44 C45 1.49(2) .
C44 H44A 0.9900 .
C44 H44B 0.9900 .
C45 H45A 0.9900 .
C45 H45B 0.9900 .
C46 H46A 0.9800 .
C46 H46B 0.9800 .
C46 H46C 0.9800 .
O1X C42X 1.371(19) .
O1X C41X 1.41(2) .
O2X C44X 1.38(2) .
O2X C43X 1.44(2) .
O3X C46X 1.41(2) .
O3X C45X 1.41(2) .
C41X H41D 0.9800 .
C41X H41E 0.9800 .
C41X H41F 0.9800 .
C42X C43X 1.41(2) .
C42X H42C 0.9900 .
C42X H42D 0.9900 .
C43X H43C 0.9900 .
C43X H43D 0.9900 .
C44X C45X 1.49(3) .
C44X H44C 0.9900 .
C44X H44D 0.9900 .
C45X H45C 0.9900 .
C45X H45D 0.9900 .
C46X H46D 0.9800 .
C46X H46E 0.9800 .
C46X H46F 0.9800 .
O12 C60 1.378(18) .
O12 C59 1.42(2) .
O13 C62 1.391(19) .
O13 C61 1.425(18) .
O14 C63 1.416(16) .
O14 C64 1.418(17) .
C59 H59A 0.9800 .
C59 H59B 0.9800 .
C59 H59C 0.9800 .
C60 C61 1.40(2) .
C60 H60A 0.9900 .
C60 H60B 0.9900 .
C61 H61A 0.9900 .
C61 H61B 0.9900 .
C62 C63 1.50(2) .
C62 H62A 0.9900 .
C62 H62B 0.9900 .
C63 H63A 0.9900 .
C63 H63B 0.9900 .
C64 H64A 0.9800 .
C64 H64B 0.9800 .
C64 H64C 0.9800 .
O12X C60X 1.38(2) .
O12X C59X 1.42(2) .
O13X C62X 1.39(2) .
O13X C61X 1.43(2) .
O14X C64X 1.41(2) .
O14X C63X 1.41(2) .
C59X H59D 0.9800 .
C59X H59E 0.9800 .
C59X H59F 0.9800 .
C60X C61X 1.40(2) .
C60X H60C 0.9900 .
C60X H60D 0.9900 .
C61X H61C 0.9900 .
C61X H61D 0.9900 .
C62X C63X 1.50(3) .
C62X H62C 0.9900 .
C62X H62D 0.9900 .
C63X H63C 0.9900 .
C63X H63D 0.9900 .
C64X H64D 0.9800 .
C64X H64E 0.9800 .
C64X H64F 0.9800 .
O4 C48 1.398(15) .
O4 C47 1.420(14) .
O5 C50 1.402(14) .
O5 C49 1.411(14) .
O6 C51 1.394(13) .
O6 C52 1.413(13) .
C47 H47A 0.9800 .
C47 H47B 0.9800 .
C47 H47C 0.9800 .
C48 C49 1.472(17) .
C48 H48A 0.9900 .
C48 H48B 0.9900 .
C49 H49A 0.9900 .
C49 H49B 0.9900 .
C50 C51 1.492(15) .
C50 H50A 0.9900 .
C50 H50B 0.9900 .
C51 H51A 0.9900 .
C51 H51B 0.9900 .
C52 H52A 0.9800 .
C52 H52B 0.9800 .
C52 H52C 0.9800 .
O4X C48X 1.39(2) .
O4X C47X 1.424(19) .
O5X C50X 1.40(2) .
O5X C49X 1.41(2) .
O6X C51X 1.40(2) .
O6X C52X 1.410(19) .
C47X H47D 0.9800 .
C47X H47E 0.9800 .
C47X H47F 0.9800 .
C48X C49X 1.48(2) .
C48X H48C 0.9900 .
C48X H48D 0.9900 .
C49X H49C 0.9900 .
C49X H49D 0.9900 .
C50X C51X 1.49(2) .
C50X H50C 0.9900 .
C50X H50D 0.9900 .
C51X H51C 0.9900 .
C51X H51D 0.9900 .
C52X H52D 0.9800 .
C52X H52E 0.9800 .
C52X H52F 0.9800 .
O7 C54 1.397(11) .
O7 C53 1.429(10) .
O8 C56 1.406(12) .
O8 C55 1.407(11) .
O9 C57 1.399(13) .
O9 C58 1.408(12) .
C53 H53A 0.9800 .
C53 H53B 0.9800 .
C53 H53C 0.9800 .
C54 C55 1.490(14) .
C54 H54A 0.9900 .
C54 H54B 0.9900 .
C55 H55A 0.9900 .
C55 H55B 0.9900 .
C56 C57 1.495(14) .
C56 H56A 0.9900 .
C56 H56B 0.9900 .
C57 H57A 0.9900 .
C57 H57B 0.9900 .
C58 H58A 0.9800 .
C58 H58B 0.9800 .
C58 H58C 0.9800 .
